data_7105750
loop_
_publ_author_name
'Theocharis Stamatatos'
'Dolos Foguet-Albiol'
'Wolfgang Wernsdorfer'
'Khalil Abboud'
'George Christou'

_publ_section_title
;
 Structural aesthetics in molecular 3d-metal cluster chemistry:
 mixed-valence Mn17, Mn18 and {Mn62}n complexes from the use of
 triethanolamine
;
_journal_name_full Chem.Commun.
_journal_page_first 274
_journal_paper_doi 10.1039/c0cc01701a
_journal_volume 47
_journal_year 2011
_chemical_formula_sum 'C56 H127 Cl4 Mn18 N42 O36'
_chemical_formula_weight 3095.72
_chemical_name_systematic
;
?
;
_space_group_IT_number 2
_symmetry_cell_setting triclinic
_symmetry_space_group_name_Hall '-P 1'
_symmetry_space_group_name_H-M 'P -1'
_atom_sites_solution_hydrogens geom
_atom_sites_solution_primary direct
_atom_sites_solution_secondary difmap
_audit_creation_method SHELXL-97
_cell_angle_alpha 68.092(2)
_cell_angle_beta 79.91(2)
_cell_angle_gamma 74.134(2)
_cell_formula_units_Z 2
_cell_length_a 15.3132(2)
_cell_length_b 18.3122(11)
_cell_length_c 21.422(2)
_cell_measurement_reflns_used 160
_cell_measurement_temperature 173(2)
_cell_measurement_theta_max 28.0
_cell_measurement_theta_min 2.0
_cell_volume 5342.9(6)
_computing_cell_refinement 'Bruker SMART v5.624 & SAINT 6.36a (Bruker 1998)'
_computing_data_collection 'Bruker SMART v5.624 (Bruker 1998)'
_computing_data_reduction 'Bruker SHELXTL v6.12 (Bruker 2000)'
_computing_molecular_graphics 'Bruker SHELXTL v6.12'
_computing_publication_material 'Bruker SHELXTL v6.12'
_computing_structure_refinement 'Bruker SHELXTL v6.12'
_computing_structure_solution 'Bruker SHELXTL v6.12'
_diffrn_ambient_temperature 173(2)
_diffrn_measured_fraction_theta_full 0.952
_diffrn_measured_fraction_theta_max 0.952
_diffrn_measurement_device_type 'SMART CCD area detector'
_diffrn_measurement_method '\w scans'
_diffrn_radiation_monochromator graphite
_diffrn_radiation_source 'fine-focus sealed tube'
_diffrn_radiation_type MoK\a
_diffrn_radiation_wavelength 0.71073
_diffrn_reflns_av_R_equivalents 0.0433
_diffrn_reflns_av_sigmaI/netI 0.0594
_diffrn_reflns_limit_h_max 19
_diffrn_reflns_limit_h_min -19
_diffrn_reflns_limit_k_max 23
_diffrn_reflns_limit_k_min -23
_diffrn_reflns_limit_l_max 24
_diffrn_reflns_limit_l_min -27
_diffrn_reflns_number 35186
_diffrn_reflns_theta_full 27.50
_diffrn_reflns_theta_max 27.50
_diffrn_reflns_theta_min 1.03
_diffrn_standards_decay_% '< 1'
_diffrn_standards_number 0
_exptl_absorpt_coefficient_mu 2.238
_exptl_absorpt_correction_T_max 0.8359
_exptl_absorpt_correction_T_min 0.4932
_exptl_absorpt_correction_type integration
_exptl_absorpt_process_details 'based on measured indexed crystal faces, Bruker SHELXTL v6.12 (Bruker 1998)'
_exptl_crystal_colour brown
_exptl_crystal_density_diffrn 1.924
_exptl_crystal_density_meas 0
_exptl_crystal_density_method 'not measured'
_exptl_crystal_description plates
_exptl_crystal_F_000 3126
_exptl_crystal_size_max 0.34
_exptl_crystal_size_mid 0.24
_exptl_crystal_size_min 0.09
_refine_diff_density_max 0.703
_refine_diff_density_min -0.626
_refine_diff_density_rms 0.136
_refine_ls_extinction_method none
_refine_ls_goodness_of_fit_ref 1.045
_refine_ls_hydrogen_treatment mixed
_refine_ls_matrix_type full
_refine_ls_number_parameters 1184
_refine_ls_number_reflns 23378
_refine_ls_number_restraints 0
_refine_ls_restrained_S_all 1.045
_refine_ls_R_factor_all 0.0753
_refine_ls_R_factor_gt 0.0577
_refine_ls_shift/su_max 0.007
_refine_ls_shift/su_mean 0.000
_refine_ls_structure_factor_coef Fsqd
_refine_ls_weighting_details 'calc w=1/[\s^2^(Fo^2^)+(0.0639P)^2^+13.6511P] where P=(Fo^2^+2Fc^2^)/3'
_refine_ls_weighting_scheme calc
_refine_ls_wR_factor_gt 0.1433
_refine_ls_wR_factor_ref 0.1493
_reflns_number_gt 17969
_reflns_number_total 23378
_reflns_threshold_expression I>2\s(I)
_cod_data_source_file C0CC01701A.TXT
_cod_data_source_block df33
_cod_depositor_comments
;
The following automatic conversions were performed:
'_symmetry_cell_setting' value 'Triclinic' changed to 'triclinic'
according to '/home/saulius/struct/CIF-dictionaries/cif_core.dic'
dictionary named 'cif_core.dic' version 2.4.1 from 2010-06-29.

Automatic conversion script
Id: cif_fix_enum 1527 2010-12-29 10:47:43Z saulius 
;
_cod_original_sg_symbol_H-M P-1
_cod_database_code 7105750

loop_
_symmetry_equiv_pos_as_xyz
'x, y, z'
'-x, -y, -z'

loop_
_atom_site_label
_atom_site_type_symbol
_atom_site_fract_x
_atom_site_fract_y
_atom_site_fract_z
_atom_site_U_iso_or_equiv
_atom_site_adp_type
_atom_site_occupancy
_atom_site_symmetry_multiplicity
_atom_site_calc_flag
_atom_site_refinement_flags
_atom_site_disorder_assembly
_atom_site_disorder_group
Mn1 Mn 1.00841(4) 0.83945(4) 1.21531(4) 0.02149(15) Uani 1 1 d . . .
Mn2 Mn 0.95469(4) 0.76770(4) 1.37613(3) 0.01933(15) Uani 1 1 d . . .
Mn3 Mn 0.92291(5) 0.95779(4) 1.29669(4) 0.02116(15) Uani 1 1 d . . .
Mn4 Mn 0.91031(5) 0.88076(5) 1.46157(4) 0.02360(16) Uani 1 1 d . . .
Mn5 Mn 0.90285(5) 0.81698(5) 1.11796(4) 0.02253(16) Uani 1 1 d . . .
Mn6 Mn 0.86341(4) 0.72723(4) 1.27122(3) 0.01766(14) Uani 1 1 d . . .
Mn7 Mn 0.81465(4) 0.95403(4) 1.18234(3) 0.01784(14) Uani 1 1 d . . .
Mn8 Mn 0.79564(4) 0.67107(4) 1.42395(3) 0.01841(15) Uani 1 1 d . . .
Mn9 Mn 0.75241(4) 0.86148(4) 1.36276(3) 0.01614(14) Uani 1 1 d . . .
Mn10 Mn 0.72371(4) 1.04640(4) 1.28460(3) 0.01874(15) Uani 1 1 d . . .
Mn11 Mn 0.73582(5) 0.72465(4) 1.16729(4) 0.02263(16) Uani 1 1 d . . .
Mn12 Mn 0.69093(5) 0.92316(4) 1.08900(3) 0.02119(15) Uani 1 1 d . . .
Mn13 Mn 0.68486(5) 0.65552(4) 1.32044(3) 0.01972(15) Uani 1 1 d . . .
Mn14 Mn 0.62517(4) 0.84740(4) 1.24984(3) 0.01720(14) Uani 1 1 d . . .
Mn15 Mn 0.59774(5) 1.03279(4) 1.17831(3) 0.01855(15) Uani 1 1 d . . .
Mn16 Mn 0.57470(4) 0.76979(4) 1.41210(3) 0.01895(15) Uani 1 1 d . . .
Mn17 Mn 0.55349(4) 0.96188(4) 1.33982(3) 0.01675(14) Uani 1 1 d . . .
Mn18 Mn 0.52264(5) 1.15757(4) 1.26489(4) 0.02030(15) Uani 1 1 d . . .
O1 O 0.9468(2) 0.9714(2) 1.18856(17) 0.0263(7) Uani 1 1 d . . .
O2 O 0.9726(2) 0.9564(2) 1.37400(18) 0.0281(8) Uani 1 1 d . . .
O3 O 0.8389(2) 1.0597(2) 1.29307(19) 0.0272(8) Uani 1 1 d . . .
O4 O 0.9916(2) 0.85296(19) 1.30209(15) 0.0203(7) Uani 1 1 d . . .
O5 O 0.7992(2) 0.94885(18) 1.27234(15) 0.0190(6) Uani 1 1 d . . .
O6 O 0.85811(19) 0.85638(19) 1.39861(16) 0.0201(7) Uani 1 1 d . . .
O7 O 0.6835(2) 0.95774(19) 1.38354(15) 0.0195(7) Uani 1 1 d . . .
H7C H 0.6828 0.9641 1.4280 0.023 Uiso 1 1 calc R . .
O8 O 0.8202(2) 0.76360(19) 1.34565(15) 0.0192(6) Uani 1 1 d . . .
O9 O 1.0008(2) 0.7902(2) 1.45571(18) 0.0270(8) Uani 1 1 d . . .
O10 O 0.9872(2) 0.7147(2) 1.29380(16) 0.0235(7) Uani 1 1 d . . .
O11 O 0.9120(2) 0.6771(2) 1.44288(16) 0.0243(7) Uani 1 1 d . . .
O12 O 0.3953(2) 1.2526(2) 1.24258(18) 0.0297(8) Uani 1 1 d . . .
H12C H 0.3516 1.2562 1.2144 0.036 Uiso 1 1 calc R . .
O13 O 0.6572(2) 1.1430(2) 1.29698(17) 0.0249(7) Uani 1 1 d . . .
O14 O 0.4706(2) 1.05620(19) 1.34691(16) 0.0215(7) Uani 1 1 d . . .
O15 O 0.5804(3) 1.2621(3) 1.1888(2) 0.0454(11) Uani 1 1 d . . .
H15 H 0.633(4) 1.278(3) 1.199(3) 0.032(15) Uiso 1 1 d . . .
O16 O 0.8830(2) 0.84128(19) 1.20483(15) 0.0199(7) Uani 1 1 d . . .
O17 O 0.6119(2) 1.03486(18) 1.26464(15) 0.0175(6) Uani 1 1 d . . .
O18 O 0.6831(2) 0.93056(19) 1.19171(15) 0.0197(6) Uani 1 1 d . . .
O19 O 0.64123(19) 0.86478(18) 1.33085(14) 0.0160(6) Uani 1 1 d . . .
O20 O 0.7869(2) 0.8113(2) 1.11151(15) 0.0222(7) Uani 1 1 d . . .
O21 O 0.7404(2) 0.74270(19) 1.25281(15) 0.0191(6) Uani 1 1 d . . .
O22 O 0.6842(2) 0.67754(19) 1.39874(16) 0.0204(7) Uani 1 1 d . . .
O23 O 0.9062(2) 0.6951(2) 1.19374(16) 0.0257(7) Uani 1 1 d . . .
O24 O 0.6824(2) 0.7259(2) 1.09123(17) 0.0276(8) Uani 1 1 d . . .
O25 O 0.6795(2) 0.6397(2) 1.23625(17) 0.0259(7) Uani 1 1 d . . .
O26 O 0.8310(2) 0.9531(2) 1.09158(16) 0.0237(7) Uani 1 1 d . . .
O27 O 0.5874(2) 1.0302(2) 1.09323(16) 0.0239(7) Uani 1 1 d . . .
O28 O 0.6410(2) 0.8840(2) 1.01767(17) 0.0287(8) Uani 1 1 d . . .
H28C H 0.5946 0.8548 1.0282 0.034 Uiso 1 1 calc R . .
O29 O 0.5378(2) 0.6882(2) 1.51709(17) 0.0255(7) Uani 1 1 d . . .
H29 H 0.574(4) 0.648(4) 1.539(3) 0.046(19) Uiso 1 1 d . . .
O30 O 0.5627(2) 0.76270(19) 1.30819(16) 0.0207(7) Uani 1 1 d . . .
O31 O 0.4959(2) 0.88724(19) 1.41166(16) 0.0201(7) Uani 1 1 d . . .
N4 N 1.1392(3) 0.8335(3) 1.2043(2) 0.0330(10) Uani 1 1 d . . .
N5 N 1.1895(3) 0.8389(3) 1.2394(2) 0.0343(10) Uani 1 1 d . . .
N6 N 1.2403(3) 0.8444(4) 1.2699(3) 0.0488(13) Uani 1 1 d . . .
N7 N 1.0872(3) 0.6769(2) 1.40230(19) 0.0213(8) Uani 1 1 d . . .
N8 N 1.0175(3) 1.0510(3) 1.2486(2) 0.0292(9) Uani 1 1 d . . .
N9 N 0.9615(3) 0.8909(3) 1.5347(2) 0.0386(11) Uani 1 1 d . . .
N10 N 0.9937(3) 0.8363(3) 1.5831(2) 0.0337(10) Uani 1 1 d . . .
N11 N 1.0246(4) 0.7880(4) 1.6312(3) 0.0581(16) Uani 1 1 d . . .
N12 N 0.8005(3) 0.9651(3) 1.4696(2) 0.0308(10) Uani 1 1 d . . .
N13 N 0.8046(3) 1.0229(3) 1.4823(2) 0.0313(10) Uani 1 1 d . . .
N14 N 0.8058(4) 1.0789(4) 1.4930(3) 0.0580(16) Uani 1 1 d . . .
N15 N 0.9519(3) 0.8158(4) 1.0269(2) 0.0460(13) Uani 1 1 d . . .
N16 N 0.9370(4) 0.7929(3) 0.9865(2) 0.0436(12) Uani 1 1 d . . .
N17 N 0.9242(5) 0.7724(5) 0.9442(3) 0.080(2) Uani 1 1 d . . .
N18 N 0.7406(3) 1.0765(3) 1.1589(2) 0.0286(9) Uani 1 1 d . . .
N19 N 0.7593(3) 1.1389(3) 1.1211(2) 0.0395(11) Uani 1 1 d . . .
N20 N 0.7762(5) 1.1985(4) 1.0845(4) 0.080(2) Uani 1 1 d . . .
N21 N 0.7166(3) 1.0178(2) 0.98554(19) 0.0243(9) Uani 1 1 d . . .
N22 N 0.8258(3) 0.6044(3) 1.1475(2) 0.0279(9) Uani 1 1 d . . .
N23 N 0.8434(3) 0.6029(2) 1.3454(2) 0.0236(8) Uani 1 1 d . . .
N24 N 0.8778(3) 0.5316(3) 1.3623(2) 0.0270(9) Uani 1 1 d . . .
N25 N 0.9104(4) 0.4634(3) 1.3778(2) 0.0468(13) Uani 1 1 d . . .
N26 N 0.7116(3) 0.7673(2) 1.4711(2) 0.0256(9) Uani 1 1 d . . .
N27 N 0.7531(3) 0.7729(3) 1.5123(2) 0.0251(9) Uani 1 1 d . . .
N28 N 0.7942(3) 0.7782(3) 1.5489(2) 0.0392(11) Uani 1 1 d . . .
N29 N 0.4908(3) 1.1975(3) 1.3586(2) 0.0258(9) Uani 1 1 d . . .
N30 N 0.5049(3) 1.1353(2) 1.1717(2) 0.0266(9) Uani 1 1 d . . .
N31 N 0.4493(3) 1.1745(3) 1.1302(2) 0.0292(10) Uani 1 1 d . . .
N32 N 0.3967(4) 1.2155(3) 1.0924(3) 0.0515(15) Uani 1 1 d . . .
N33 N 0.4974(3) 0.9541(2) 1.24663(19) 0.0207(8) Uani 1 1 d . . .
N34 N 0.4188(3) 0.9795(2) 1.2329(2) 0.0235(8) Uani 1 1 d . . .
N35 N 0.3448(3) 1.0044(3) 1.2198(3) 0.0396(12) Uani 1 1 d . . .
N36 N 0.7963(3) 0.5728(3) 1.5052(2) 0.0295(9) Uani 1 1 d . . .
N37 N 0.7350(3) 0.5671(3) 1.5479(2) 0.0319(10) Uani 1 1 d . . .
N38 N 0.6778(4) 0.5596(3) 1.5916(3) 0.0505(14) Uani 1 1 d . . .
N39 N 0.6370(3) 0.5586(3) 1.3695(2) 0.0338(10) Uani 1 1 d . . .
N40 N 0.6466(3) 0.5183(3) 1.4277(2) 0.0363(11) Uani 1 1 d . . .
N41 N 0.6516(5) 0.4778(4) 1.4831(3) 0.0649(18) Uani 1 1 d . . .
N42 N 0.6014(3) 0.8346(2) 1.16617(19) 0.0204(8) Uani 1 1 d . . .
N43 N 0.5289(3) 0.8276(3) 1.1516(2) 0.0353(10) Uani 1 1 d . . .
N44 N 0.4670(4) 0.8173(5) 1.1361(3) 0.074(2) Uani 1 1 d . . .
N45 N 0.4242(3) 0.7600(2) 1.4141(2) 0.0228(8) Uani 1 1 d . . .
C1 C 0.9944(4) 1.0307(3) 1.1459(3) 0.0325(12) Uani 1 1 d . . .
H1A H 0.9507 1.0832 1.1281 0.039 Uiso 1 1 calc R . .
H1B H 1.0270 1.0147 1.1071 0.039 Uiso 1 1 calc R . .
C2 C 1.0625(3) 1.0393(3) 1.1854(3) 0.0331(12) Uani 1 1 d . . .
H2A H 1.1125 0.9902 1.1958 0.040 Uiso 1 1 calc R . .
H2B H 1.0891 1.0861 1.1576 0.040 Uiso 1 1 calc R . .
C3 C 1.0657(4) 0.9586(4) 1.3606(3) 0.0380(13) Uani 1 1 d . . .
H3A H 1.1011 0.9094 1.3510 0.046 Uiso 1 1 calc R . .
H3B H 1.0883 0.9591 1.4009 0.046 Uiso 1 1 calc R . .
C4 C 1.0797(4) 1.0316(4) 1.3017(3) 0.0395(14) Uani 1 1 d . . .
H4A H 1.1437 1.0220 1.2824 0.047 Uiso 1 1 calc R . .
H4B H 1.0685 1.0783 1.3172 0.047 Uiso 1 1 calc R . .
C5 C 0.8749(3) 1.1262(3) 1.2898(3) 0.0346(12) Uani 1 1 d . . .
H5A H 0.8958 1.1165 1.3340 0.042 Uiso 1 1 calc R . .
H5B H 0.8274 1.1772 1.2779 0.042 Uiso 1 1 calc R . .
C6 C 0.9536(4) 1.1320(3) 1.2364(3) 0.0332(12) Uani 1 1 d . . .
H6A H 0.9306 1.1514 1.1912 0.040 Uiso 1 1 calc R . .
H6B H 0.9863 1.1712 1.2374 0.040 Uiso 1 1 calc R . .
C7 C 1.0906(3) 0.7534(3) 1.4759(3) 0.0283(11) Uani 1 1 d . . .
H7A H 1.0893 0.7108 1.5209 0.034 Uiso 1 1 calc R . .
H7B H 1.1198 0.7941 1.4783 0.034 Uiso 1 1 calc R . .
C8 C 1.1438(3) 0.7165(3) 1.4229(3) 0.0307(12) Uani 1 1 d . . .
H8A H 1.1634 0.7594 1.3829 0.037 Uiso 1 1 calc R . .
H8B H 1.1991 0.6762 1.4419 0.037 Uiso 1 1 calc R . .
C9 C 1.0601(3) 0.6445(3) 1.3062(3) 0.0270(11) Uani 1 1 d . . .
H9A H 1.0884 0.6374 1.2630 0.032 Uiso 1 1 calc R . .
H9B H 1.0367 0.5960 1.3343 0.032 Uiso 1 1 calc R . .
C10 C 1.1303(3) 0.6545(3) 1.3426(2) 0.0255(10) Uani 1 1 d . . .
H10A H 1.1769 0.6033 1.3570 0.031 Uiso 1 1 calc R . .
H10B H 1.1612 0.6971 1.3113 0.031 Uiso 1 1 calc R . .
C11 C 0.9726(3) 0.6253(3) 1.4951(2) 0.0234(10) Uani 1 1 d . . .
H11A H 0.9506 0.5758 1.5224 0.028 Uiso 1 1 calc R . .
H11B H 0.9761 0.6539 1.5253 0.028 Uiso 1 1 calc R . .
C12 C 1.0651(3) 0.6041(3) 1.4588(3) 0.0277(11) Uani 1 1 d . . .
H12A H 1.1124 0.5821 1.4914 0.033 Uiso 1 1 calc R . .
H12B H 1.0655 0.5618 1.4404 0.033 Uiso 1 1 calc R . .
C13 C 0.3888(4) 1.3086(3) 1.2776(3) 0.0409(14) Uani 1 1 d . . .
H13A H 0.3276 1.3454 1.2742 0.049 Uiso 1 1 calc R . .
H13B H 0.4346 1.3416 1.2565 0.049 Uiso 1 1 calc R . .
C14 C 0.4051(4) 1.2614(3) 1.3505(3) 0.0353(13) Uani 1 1 d . . .
H14A H 0.4080 1.2989 1.3731 0.042 Uiso 1 1 calc R . .
H14B H 0.3532 1.2360 1.3730 0.042 Uiso 1 1 calc R . .
C15 C 0.6590(3) 1.1694(4) 1.3511(3) 0.0340(12) Uani 1 1 d . . .
H15A H 0.7099 1.1966 1.3418 0.041 Uiso 1 1 calc R . .
H15B H 0.6688 1.1223 1.3934 0.041 Uiso 1 1 calc R . .
C16 C 0.5690(3) 1.2278(3) 1.3591(3) 0.0293(11) Uani 1 1 d . . .
H16A H 0.5654 1.2372 1.4022 0.035 Uiso 1 1 calc R . .
H16B H 0.5672 1.2802 1.3219 0.035 Uiso 1 1 calc R . .
C17 C 0.4341(4) 1.0721(3) 1.4074(3) 0.0332(12) Uani 1 1 d . . .
H17A H 0.4405 1.0206 1.4460 0.040 Uiso 1 1 calc R . .
H17B H 0.3684 1.0981 1.4045 0.040 Uiso 1 1 calc R . .
C18 C 0.4829(4) 1.1268(3) 1.4187(3) 0.0358(13) Uani 1 1 d . . .
H18A H 0.4496 1.1450 1.4562 0.043 Uiso 1 1 calc R . .
H18B H 0.5447 1.0958 1.4322 0.043 Uiso 1 1 calc R . .
C19 C 0.5480(5) 1.3232(5) 1.1273(4) 0.070(2) Uani 1 1 d . . .
H19A H 0.5744 1.3046 1.0892 0.105 Uiso 1 1 calc R . .
H19B H 0.5662 1.3731 1.1208 0.105 Uiso 1 1 calc R . .
H19C H 0.4815 1.3337 1.1298 0.105 Uiso 1 1 calc R . .
C20 C 0.9589(3) 0.6199(3) 1.1893(3) 0.0281(11) Uani 1 1 d . . .
H20A H 0.9545 0.5767 1.2337 0.034 Uiso 1 1 calc R . .
H20B H 1.0236 0.6227 1.1772 0.034 Uiso 1 1 calc R . .
C21 C 0.9251(4) 0.6003(3) 1.1366(3) 0.0334(12) Uani 1 1 d . . .
H21A H 0.9389 0.6388 1.0914 0.040 Uiso 1 1 calc R . .
H21B H 0.9581 0.5453 1.1376 0.040 Uiso 1 1 calc R . .
C22 C 0.7459(4) 0.6918(3) 1.0471(3) 0.0340(12) Uani 1 1 d . . .
H22A H 0.7920 0.7247 1.0263 0.041 Uiso 1 1 calc R . .
H22B H 0.7139 0.6924 1.0106 0.041 Uiso 1 1 calc R . .
C23 C 0.7929(4) 0.6057(3) 1.0853(3) 0.0351(12) Uani 1 1 d . . .
H23A H 0.7498 0.5699 1.0978 0.042 Uiso 1 1 calc R . .
H23B H 0.8450 0.5859 1.0566 0.042 Uiso 1 1 calc R . .
C24 C 0.6998(4) 0.5619(3) 1.2278(3) 0.0329(12) Uani 1 1 d . . .
H24A H 0.6638 0.5647 1.1925 0.040 Uiso 1 1 calc R . .
H24B H 0.6833 0.5207 1.2706 0.040 Uiso 1 1 calc R . .
C25 C 0.8012(4) 0.5382(3) 1.2076(3) 0.0318(12) Uani 1 1 d . . .
H25A H 0.8371 0.5288 1.2452 0.038 Uiso 1 1 calc R . .
H25B H 0.8150 0.4877 1.1971 0.038 Uiso 1 1 calc R . .
C26 C 0.8584(3) 1.0118(3) 1.0319(2) 0.0269(11) Uani 1 1 d . . .
H26A H 0.9256 0.9990 1.0238 0.032 Uiso 1 1 calc R . .
H26B H 0.8387 1.0658 1.0367 0.032 Uiso 1 1 calc R . .
C27 C 0.8154(3) 1.0126(3) 0.9719(2) 0.0327(12) Uani 1 1 d . . .
H27A H 0.8265 1.0594 0.9318 0.039 Uiso 1 1 calc R . .
H27B H 0.8452 0.9628 0.9615 0.039 Uiso 1 1 calc R . .
C28 C 0.5744(3) 1.0947(3) 1.0297(2) 0.0267(11) Uani 1 1 d . . .
H28A H 0.5464 1.1467 1.0371 0.032 Uiso 1 1 calc R . .
H28B H 0.5331 1.0851 1.0042 0.032 Uiso 1 1 calc R . .
C29 C 0.6672(3) 1.0983(3) 0.9896(2) 0.0268(11) Uani 1 1 d . . .
H29A H 0.6583 1.1379 0.9434 0.032 Uiso 1 1 calc R . .
H29B H 0.7043 1.1170 1.0115 0.032 Uiso 1 1 calc R . .
C30 C 0.6911(4) 0.9105(4) 0.9528(2) 0.0371(13) Uani 1 1 d . . .
H30A H 0.6659 0.8993 0.9186 0.044 Uiso 1 1 calc R . .
H30B H 0.7560 0.8817 0.9556 0.044 Uiso 1 1 calc R . .
C31 C 0.6820(4) 0.9998(3) 0.9337(3) 0.0362(13) Uani 1 1 d . . .
H31A H 0.7167 1.0201 0.8897 0.043 Uiso 1 1 calc R . .
H31B H 0.6171 1.0281 0.9287 0.043 Uiso 1 1 calc R . .
C32 C 0.4687(3) 0.6471(3) 1.5184(3) 0.0287(11) Uani 1 1 d . . .
H32A H 0.4478 0.6184 1.5655 0.034 Uiso 1 1 calc R . .
H32B H 0.4930 0.6074 1.4949 0.034 Uiso 1 1 calc R . .
C33 C 0.3915(3) 0.7120(3) 1.4825(2) 0.0266(11) Uani 1 1 d . . .
H33A H 0.3438 0.6869 1.4790 0.032 Uiso 1 1 calc R . .
H33B H 0.3641 0.7481 1.5090 0.032 Uiso 1 1 calc R . .
C34 C 0.4759(3) 0.7573(3) 1.2977(2) 0.0217(10) Uani 1 1 d . . .
H34A H 0.4837 0.7240 1.2690 0.026 Uiso 1 1 calc R . .
H34B H 0.4400 0.8120 1.2739 0.026 Uiso 1 1 calc R . .
C35 C 0.4249(3) 0.7195(3) 1.3653(2) 0.0244(10) Uani 1 1 d . . .
H35A H 0.3614 0.7238 1.3579 0.029 Uiso 1 1 calc R . .
H35B H 0.4543 0.6614 1.3846 0.029 Uiso 1 1 calc R . .
C36 C 0.3999(3) 0.8952(3) 1.4240(2) 0.0225(10) Uani 1 1 d . . .
H36A H 0.3686 0.9527 1.4042 0.027 Uiso 1 1 calc R . .
H36B H 0.3832 0.8772 1.4733 0.027 Uiso 1 1 calc R . .
C37 C 0.3687(3) 0.8443(3) 1.3930(3) 0.0250(10) Uani 1 1 d . . .
H37A H 0.3038 0.8440 1.4077 0.030 Uiso 1 1 calc R . .
H37B H 0.3746 0.8687 1.3432 0.030 Uiso 1 1 calc R . .
O32 O 1.0238(2) 0.8225(2) 1.13006(18) 0.0346(9) Uani 1 1 d . . .
C38 C 1.1102(5) 0.7839(5) 1.0983(4) 0.069(2) Uani 1 1 d . . .
N3 N 1.1696(18) 0.7731(15) 1.0651(13) 0.041(6) Uiso 0.20 1 d P . .

loop_
_atom_site_aniso_label
_atom_site_aniso_U_11
_atom_site_aniso_U_22
_atom_site_aniso_U_33
_atom_site_aniso_U_23
_atom_site_aniso_U_13
_atom_site_aniso_U_12
Mn1 0.0135(3) 0.0261(4) 0.0230(4) -0.0068(3) -0.0009(3) -0.0042(3)
Mn2 0.0155(3) 0.0204(4) 0.0203(3) -0.0053(3) -0.0046(3) -0.0017(3)
Mn3 0.0176(3) 0.0206(4) 0.0256(4) -0.0068(3) -0.0068(3) -0.0033(3)
Mn4 0.0214(4) 0.0275(4) 0.0242(4) -0.0112(3) -0.0079(3) -0.0022(3)
Mn5 0.0181(3) 0.0295(4) 0.0184(3) -0.0086(3) 0.0001(3) -0.0033(3)
Mn6 0.0161(3) 0.0207(3) 0.0168(3) -0.0074(3) -0.0022(3) -0.0032(3)
Mn7 0.0157(3) 0.0198(3) 0.0162(3) -0.0047(3) -0.0015(3) -0.0031(3)
Mn8 0.0174(3) 0.0195(3) 0.0171(3) -0.0042(3) -0.0040(3) -0.0034(3)
Mn9 0.0134(3) 0.0193(3) 0.0162(3) -0.0066(3) -0.0036(2) -0.0022(3)
Mn10 0.0149(3) 0.0199(4) 0.0220(3) -0.0084(3) -0.0030(3) -0.0025(3)
Mn11 0.0253(4) 0.0264(4) 0.0188(3) -0.0100(3) -0.0027(3) -0.0062(3)
Mn12 0.0223(4) 0.0249(4) 0.0151(3) -0.0068(3) -0.0033(3) -0.0024(3)
Mn13 0.0195(3) 0.0204(4) 0.0208(3) -0.0081(3) -0.0021(3) -0.0054(3)
Mn14 0.0174(3) 0.0202(3) 0.0146(3) -0.0063(3) -0.0028(3) -0.0038(3)
Mn15 0.0173(3) 0.0208(4) 0.0158(3) -0.0063(3) -0.0038(3) 0.0000(3)
Mn16 0.0155(3) 0.0216(4) 0.0194(3) -0.0067(3) -0.0014(3) -0.0040(3)
Mn17 0.0141(3) 0.0192(3) 0.0168(3) -0.0062(3) -0.0025(3) -0.0028(3)
Mn18 0.0202(3) 0.0196(4) 0.0204(3) -0.0070(3) -0.0056(3) -0.0007(3)
O1 0.0220(17) 0.0237(18) 0.0259(18) -0.0014(14) 0.0012(14) -0.0057(14)
O2 0.0244(17) 0.0290(19) 0.0312(19) -0.0068(15) -0.0077(15) -0.0082(14)
O3 0.0189(16) 0.0207(17) 0.045(2) -0.0137(16) -0.0068(15) -0.0026(13)
O4 0.0167(15) 0.0219(17) 0.0199(16) -0.0042(13) -0.0026(12) -0.0039(13)
O5 0.0150(15) 0.0209(16) 0.0207(16) -0.0070(13) -0.0035(12) -0.0025(12)
O6 0.0116(14) 0.0250(17) 0.0242(16) -0.0097(14) -0.0045(12) -0.0012(12)
O7 0.0170(15) 0.0262(17) 0.0185(15) -0.0104(13) -0.0075(12) -0.0023(13)
O8 0.0170(15) 0.0231(17) 0.0171(15) -0.0060(13) -0.0030(12) -0.0043(13)
O9 0.0194(16) 0.0304(19) 0.0345(19) -0.0121(16) -0.0138(14) -0.0024(14)
O10 0.0151(15) 0.0286(18) 0.0247(17) -0.0076(14) -0.0035(13) -0.0026(13)
O11 0.0130(15) 0.0290(18) 0.0260(17) -0.0039(14) -0.0061(13) -0.0021(13)
O12 0.0277(18) 0.0298(19) 0.035(2) -0.0174(16) -0.0114(15) 0.0016(15)
O13 0.0226(16) 0.0248(18) 0.0300(18) -0.0136(15) -0.0046(14) -0.0019(14)
O14 0.0215(16) 0.0229(17) 0.0186(16) -0.0087(13) -0.0024(13) 0.0003(13)
O15 0.046(2) 0.050(3) 0.037(2) 0.0022(19) -0.0131(19) -0.023(2)
O16 0.0158(15) 0.0229(17) 0.0183(15) -0.0025(13) -0.0067(12) -0.0032(13)
O17 0.0200(15) 0.0157(15) 0.0170(15) -0.0074(12) -0.0046(12) 0.0000(12)
O18 0.0196(15) 0.0209(16) 0.0180(15) -0.0071(13) -0.0026(12) -0.0023(13)
O19 0.0138(14) 0.0169(15) 0.0158(15) -0.0045(12) -0.0033(12) -0.0014(12)
O20 0.0226(16) 0.0279(18) 0.0158(15) -0.0082(14) -0.0022(13) -0.0038(14)
O21 0.0190(15) 0.0228(17) 0.0127(14) -0.0033(12) -0.0015(12) -0.0039(13)
O22 0.0198(16) 0.0224(17) 0.0221(16) -0.0085(13) -0.0031(13) -0.0077(13)
O23 0.0288(18) 0.0244(18) 0.0225(17) -0.0105(14) -0.0005(14) -0.0016(14)
O24 0.0265(18) 0.034(2) 0.0280(18) -0.0205(16) -0.0061(14) 0.0000(15)
O25 0.0291(18) 0.0300(19) 0.0225(17) -0.0132(15) 0.0001(14) -0.0082(15)
O26 0.0216(16) 0.0311(19) 0.0164(16) -0.0059(14) 0.0028(13) -0.0090(14)
O27 0.0268(17) 0.0271(18) 0.0158(15) -0.0073(14) -0.0063(13) -0.0001(14)
O28 0.0291(18) 0.034(2) 0.0231(17) -0.0074(15) -0.0050(14) -0.0091(15)
O29 0.0189(16) 0.031(2) 0.0224(17) -0.0030(15) -0.0076(14) -0.0046(15)
O30 0.0146(15) 0.0250(17) 0.0219(16) -0.0056(14) -0.0046(12) -0.0049(13)
O31 0.0165(15) 0.0235(17) 0.0205(16) -0.0066(13) -0.0015(12) -0.0060(13)
N4 0.017(2) 0.045(3) 0.033(2) -0.012(2) -0.0064(18) -0.0002(19)
N5 0.021(2) 0.037(3) 0.038(3) -0.006(2) -0.006(2) -0.0034(19)
N6 0.035(3) 0.065(4) 0.049(3) -0.014(3) -0.012(2) -0.017(3)
N7 0.0200(19) 0.020(2) 0.0206(19) -0.0027(16) -0.0088(15) -0.0008(15)
N8 0.023(2) 0.024(2) 0.035(2) -0.0037(18) -0.0029(18) -0.0065(17)
N9 0.040(3) 0.046(3) 0.032(3) -0.012(2) -0.023(2) -0.003(2)
N10 0.030(2) 0.050(3) 0.034(3) -0.027(2) -0.004(2) -0.012(2)
N11 0.068(4) 0.066(4) 0.040(3) -0.014(3) -0.027(3) -0.008(3)
N12 0.023(2) 0.036(3) 0.037(2) -0.018(2) -0.0062(18) -0.0014(18)
N13 0.020(2) 0.039(3) 0.041(3) -0.026(2) -0.0010(18) 0.0014(19)
N14 0.039(3) 0.059(4) 0.095(5) -0.050(4) -0.015(3) -0.003(3)
N15 0.045(3) 0.072(4) 0.033(3) -0.032(3) 0.008(2) -0.019(3)
N16 0.059(3) 0.039(3) 0.026(2) -0.007(2) 0.000(2) -0.009(2)
N17 0.119(6) 0.102(6) 0.038(3) -0.039(4) 0.019(4) -0.051(5)
N18 0.024(2) 0.032(2) 0.025(2) -0.0045(19) 0.0003(17) -0.0072(18)
N19 0.041(3) 0.042(3) 0.035(3) -0.011(2) 0.005(2) -0.016(2)
N20 0.091(5) 0.054(4) 0.078(5) -0.016(4) 0.033(4) -0.027(4)
N21 0.025(2) 0.032(2) 0.0125(18) -0.0080(16) -0.0007(15) -0.0004(17)
N22 0.026(2) 0.033(2) 0.028(2) -0.0157(19) -0.0018(17) -0.0055(18)
N23 0.0200(19) 0.023(2) 0.025(2) -0.0076(17) -0.0008(16) -0.0014(17)
N24 0.023(2) 0.037(3) 0.018(2) -0.0101(18) 0.0000(16) -0.0029(19)
N25 0.064(4) 0.031(3) 0.030(3) -0.006(2) -0.013(2) 0.012(2)
N26 0.021(2) 0.028(2) 0.029(2) -0.0139(18) 0.0017(17) -0.0049(17)
N27 0.026(2) 0.032(2) 0.019(2) -0.0112(18) 0.0035(17) -0.0078(18)
N28 0.040(3) 0.056(3) 0.026(2) -0.017(2) -0.010(2) -0.009(2)
N29 0.022(2) 0.030(2) 0.029(2) -0.0166(18) -0.0044(17) 0.0008(17)
N30 0.027(2) 0.023(2) 0.027(2) -0.0091(18) -0.0117(18) 0.0048(17)
N31 0.026(2) 0.038(3) 0.023(2) -0.0142(19) -0.0055(18) 0.0022(19)
N32 0.049(3) 0.060(4) 0.039(3) -0.024(3) -0.025(3) 0.022(3)
N33 0.0187(19) 0.027(2) 0.0200(19) -0.0100(16) -0.0055(15) -0.0058(16)
N34 0.026(2) 0.027(2) 0.022(2) -0.0081(17) -0.0077(17) -0.0096(17)
N35 0.023(2) 0.051(3) 0.043(3) -0.011(2) -0.014(2) -0.005(2)
N36 0.027(2) 0.022(2) 0.033(2) -0.0040(18) -0.0028(19) -0.0034(18)
N37 0.035(2) 0.028(2) 0.024(2) 0.0034(18) -0.011(2) -0.0064(19)
N38 0.043(3) 0.050(3) 0.040(3) 0.000(3) 0.001(2) -0.008(3)
N39 0.044(3) 0.034(3) 0.028(2) -0.009(2) -0.002(2) -0.017(2)
N40 0.046(3) 0.028(2) 0.041(3) -0.007(2) -0.009(2) -0.023(2)
N41 0.106(5) 0.047(3) 0.045(3) 0.010(3) -0.024(3) -0.047(4)
N42 0.0210(19) 0.025(2) 0.0168(18) -0.0100(16) -0.0032(15) -0.0033(16)
N43 0.037(3) 0.037(3) 0.029(2) -0.006(2) -0.004(2) -0.012(2)
N44 0.058(4) 0.115(6) 0.056(4) -0.013(4) -0.022(3) -0.040(4)
N45 0.0177(19) 0.031(2) 0.022(2) -0.0096(17) 0.0011(15) -0.0103(16)
C1 0.028(3) 0.031(3) 0.037(3) -0.010(2) 0.005(2) -0.013(2)
C2 0.025(3) 0.028(3) 0.040(3) -0.007(2) 0.007(2) -0.009(2)
C3 0.026(3) 0.044(3) 0.043(3) -0.008(3) -0.009(2) -0.013(2)
C4 0.023(3) 0.051(4) 0.055(4) -0.022(3) -0.004(2) -0.018(2)
C5 0.023(3) 0.031(3) 0.054(4) -0.021(3) 0.000(2) -0.007(2)
C6 0.035(3) 0.027(3) 0.036(3) -0.008(2) 0.004(2) -0.011(2)
C7 0.019(2) 0.031(3) 0.039(3) -0.013(2) -0.011(2) -0.003(2)
C8 0.016(2) 0.037(3) 0.037(3) -0.009(2) -0.014(2) -0.002(2)
C9 0.020(2) 0.025(3) 0.033(3) -0.011(2) -0.003(2) 0.001(2)
C10 0.019(2) 0.027(3) 0.025(2) -0.009(2) -0.0037(19) 0.0053(19)
C11 0.017(2) 0.025(2) 0.020(2) 0.0004(19) -0.0072(18) 0.0009(19)
C12 0.019(2) 0.030(3) 0.028(3) -0.006(2) -0.006(2) 0.001(2)
C13 0.044(3) 0.031(3) 0.046(3) -0.017(3) -0.013(3) 0.005(3)
C14 0.027(3) 0.040(3) 0.043(3) -0.025(3) -0.004(2) 0.000(2)
C15 0.024(3) 0.047(3) 0.041(3) -0.029(3) -0.004(2) -0.005(2)
C16 0.025(2) 0.035(3) 0.038(3) -0.025(2) -0.004(2) -0.003(2)
C17 0.038(3) 0.031(3) 0.028(3) -0.012(2) 0.007(2) -0.006(2)
C18 0.045(3) 0.038(3) 0.026(3) -0.011(2) -0.006(2) -0.011(3)
C19 0.062(5) 0.062(5) 0.067(5) 0.017(4) -0.026(4) -0.027(4)
C20 0.021(2) 0.028(3) 0.036(3) -0.015(2) 0.001(2) -0.004(2)
C21 0.031(3) 0.037(3) 0.030(3) -0.015(2) -0.005(2) 0.002(2)
C22 0.037(3) 0.040(3) 0.029(3) -0.019(2) -0.007(2) -0.003(2)
C23 0.040(3) 0.035(3) 0.034(3) -0.018(2) -0.003(2) -0.005(2)
C24 0.044(3) 0.036(3) 0.029(3) -0.020(2) 0.000(2) -0.016(2)
C25 0.040(3) 0.032(3) 0.031(3) -0.016(2) -0.002(2) -0.012(2)
C26 0.024(2) 0.034(3) 0.016(2) 0.001(2) 0.0002(18) -0.009(2)
C27 0.029(3) 0.040(3) 0.019(2) -0.004(2) 0.002(2) -0.001(2)
C28 0.025(2) 0.028(3) 0.018(2) -0.002(2) -0.0104(19) 0.006(2)
C29 0.035(3) 0.024(3) 0.018(2) -0.0045(19) -0.008(2) -0.003(2)
C30 0.044(3) 0.050(4) 0.016(2) -0.015(2) -0.003(2) -0.004(3)
C31 0.044(3) 0.042(3) 0.019(2) -0.012(2) -0.006(2) 0.001(3)
C32 0.029(3) 0.027(3) 0.029(3) -0.003(2) -0.003(2) -0.014(2)
C33 0.023(2) 0.037(3) 0.021(2) -0.007(2) 0.0016(19) -0.014(2)
C34 0.018(2) 0.028(3) 0.025(2) -0.013(2) -0.0063(18) -0.0063(19)
C35 0.015(2) 0.040(3) 0.022(2) -0.011(2) 0.0035(18) -0.014(2)
C36 0.020(2) 0.028(3) 0.020(2) -0.011(2) 0.0020(18) -0.0057(19)
C37 0.017(2) 0.033(3) 0.029(3) -0.011(2) -0.0044(19) -0.008(2)
O32 0.0246(18) 0.052(2) 0.0263(19) -0.0148(18) 0.0018(15) -0.0082(17)
C38 0.049(4) 0.081(6) 0.071(5) -0.029(5) -0.002(4) -0.005(4)

loop_
_atom_type_symbol
_atom_type_description
_atom_type_scat_dispersion_real
_atom_type_scat_dispersion_imag
_atom_type_scat_source
C C 0.0033 0.0016 'International Tables Vol C Tables 4.2.6.8 and 6.1.1.4'
H H 0.0000 0.0000 'International Tables Vol C Tables 4.2.6.8 and 6.1.1.4'
N N 0.0061 0.0033 'International Tables Vol C Tables 4.2.6.8 and 6.1.1.4'
O O 0.0106 0.0060 'International Tables Vol C Tables 4.2.6.8 and 6.1.1.4'
Cl Cl 0.1484 0.1585 'International Tables Vol C Tables 4.2.6.8 and 6.1.1.4'
Mn Mn 0.3368 0.7283 'International Tables Vol C Tables 4.2.6.8 and 6.1.1.4'

loop_
_geom_angle_atom_site_label_1
_geom_angle_atom_site_label_2
_geom_angle_atom_site_label_3
_geom_angle
_geom_angle_site_symmetry_1
_geom_angle_site_symmetry_3
_geom_angle_publ_flag
O32 Mn1 O4 178.03(16) . . ?
O32 Mn1 N4 86.78(17) . . ?
O4 Mn1 N4 94.17(16) . . ?
O32 Mn1 O16 79.03(14) . . ?
O4 Mn1 O16 100.02(13) . . ?
N4 Mn1 O16 165.81(17) . . ?
O32 Mn1 O1 103.33(15) . . ?
O4 Mn1 O1 78.14(13) . . ?
N4 Mn1 O1 103.55(17) . . ?
O16 Mn1 O1 79.93(13) . . ?
O32 Mn1 O10 103.08(15) . . ?
O4 Mn1 O10 74.99(13) . . ?
N4 Mn1 O10 106.50(16) . . ?
O16 Mn1 O10 77.13(12) . . ?
O1 Mn1 O10 140.69(12) . . ?
O32 Mn1 Mn5 38.32(11) . . ?
O4 Mn1 Mn5 140.61(10) . . ?
N4 Mn1 Mn5 125.03(14) . . ?
O16 Mn1 Mn5 40.80(9) . . ?
O1 Mn1 Mn5 94.40(9) . . ?
O10 Mn1 Mn5 88.67(8) . . ?
O32 Mn1 Mn3 147.13(12) . . ?
O4 Mn1 Mn3 34.10(9) . . ?
N4 Mn1 Mn3 105.49(14) . . ?
O16 Mn1 Mn3 86.74(10) . . ?
O1 Mn1 Mn3 44.56(9) . . ?
O10 Mn1 Mn3 102.36(8) . . ?
Mn5 Mn1 Mn3 122.68(3) . . ?
O32 Mn1 Mn7 90.95(11) . . ?
O4 Mn1 Mn7 89.26(9) . . ?
N4 Mn1 Mn7 145.15(14) . . ?
O16 Mn1 Mn7 36.53(9) . . ?
O1 Mn1 Mn7 43.40(9) . . ?
O10 Mn1 Mn7 107.87(8) . . ?
Mn5 Mn1 Mn7 61.62(2) . . ?
Mn3 Mn1 Mn7 61.46(2) . . ?
O32 Mn1 Mn6 89.97(12) . . ?
O4 Mn1 Mn6 88.21(10) . . ?
N4 Mn1 Mn6 141.66(14) . . ?
O16 Mn1 Mn6 39.58(9) . . ?
O1 Mn1 Mn6 114.33(9) . . ?
O10 Mn1 Mn6 37.62(8) . . ?
Mn5 Mn1 Mn6 59.45(2) . . ?
Mn3 Mn1 Mn6 97.72(3) . . ?
Mn7 Mn1 Mn6 73.02(2) . . ?
O32 Mn1 Mn2 146.21(12) . . ?
O4 Mn1 Mn2 31.82(9) . . ?
N4 Mn1 Mn2 106.48(13) . . ?
O16 Mn1 Mn2 85.74(9) . . ?
O1 Mn1 Mn2 103.43(9) . . ?
O10 Mn1 Mn2 43.69(8) . . ?
Mn5 Mn1 Mn2 119.19(3) . . ?
Mn3 Mn1 Mn2 59.95(2) . . ?
Mn7 Mn1 Mn2 94.50(2) . . ?
Mn6 Mn1 Mn2 60.19(2) . . ?
O4 Mn2 O11 172.55(14) . . ?
O4 Mn2 O6 84.99(13) . . ?
O11 Mn2 O6 97.63(14) . . ?
O4 Mn2 O9 98.08(14) . . ?
O11 Mn2 O9 89.36(14) . . ?
O6 Mn2 O9 72.45(12) . . ?
O4 Mn2 O10 78.31(13) . . ?
O11 Mn2 O10 95.16(14) . . ?
O6 Mn2 O10 136.80(12) . . ?
O9 Mn2 O10 148.88(12) . . ?
O4 Mn2 N7 102.57(14) . . ?
O11 Mn2 N7 79.07(14) . . ?
O6 Mn2 N7 146.63(14) . . ?
O9 Mn2 N7 74.31(13) . . ?
O10 Mn2 N7 76.37(13) . . ?
O4 Mn2 O8 102.81(12) . . ?
O11 Mn2 O8 71.47(12) . . ?
O6 Mn2 O8 73.55(12) . . ?
O9 Mn2 O8 137.98(12) . . ?
O10 Mn2 O8 71.85(11) . . ?
N7 Mn2 O8 133.80(13) . . ?
O4 Mn2 Mn9 90.21(9) . . ?
O11 Mn2 Mn9 87.97(9) . . ?
O6 Mn2 Mn9 35.48(9) . . ?
O9 Mn2 Mn9 106.39(9) . . ?
O10 Mn2 Mn9 104.53(8) . . ?
N7 Mn2 Mn9 167.03(11) . . ?
O8 Mn2 Mn9 38.51(8) . . ?
O4 Mn2 Mn4 88.19(10) . . ?
O11 Mn2 Mn4 98.08(11) . . ?
O6 Mn2 Mn4 36.52(9) . . ?
O9 Mn2 Mn4 36.27(9) . . ?
O10 Mn2 Mn4 166.03(9) . . ?
N7 Mn2 Mn4 110.51(10) . . ?
O8 Mn2 Mn4 108.25(8) . . ?
Mn9 Mn2 Mn4 71.61(2) . . ?
O4 Mn2 Mn3 32.49(9) . . ?
O11 Mn2 Mn3 149.57(10) . . ?
O6 Mn2 Mn3 52.51(9) . . ?
O9 Mn2 Mn3 86.67(10) . . ?
O10 Mn2 Mn3 103.69(9) . . ?
N7 Mn2 Mn3 128.27(11) . . ?
O8 Mn2 Mn3 91.79(8) . . ?
Mn9 Mn2 Mn3 64.44(2) . . ?
Mn4 Mn2 Mn3 62.41(2) . . ?
O4 Mn2 Mn8 140.11(10) . . ?
O11 Mn2 Mn8 34.17(9) . . ?
O6 Mn2 Mn8 83.89(9) . . ?
O9 Mn2 Mn8 114.63(10) . . ?
O10 Mn2 Mn8 84.08(9) . . ?
N7 Mn2 Mn8 107.65(10) . . ?
O8 Mn2 Mn8 37.35(8) . . ?
Mn9 Mn2 Mn8 59.97(2) . . ?
Mn4 Mn2 Mn8 104.53(3) . . ?
Mn3 Mn2 Mn8 123.96(3) . . ?
O4 Mn2 Mn6 88.11(10) . . ?
O11 Mn2 Mn6 84.50(10) . . ?
O6 Mn2 Mn6 103.91(9) . . ?
O9 Mn2 Mn6 172.41(10) . . ?
O10 Mn2 Mn6 36.83(8) . . ?
N7 Mn2 Mn6 108.74(10) . . ?
O8 Mn2 Mn6 35.25(8) . . ?
Mn9 Mn2 Mn6 69.02(2) . . ?
Mn4 Mn2 Mn6 140.43(3) . . ?
Mn3 Mn2 Mn6 96.37(3) . . ?
Mn8 Mn2 Mn6 57.96(2) . . ?
O4 Mn3 O2 93.64(14) . . ?
O4 Mn3 O3 172.69(14) . . ?
O2 Mn3 O3 89.82(15) . . ?
O4 Mn3 O5 98.04(13) . . ?
O2 Mn3 O5 138.13(14) . . ?
O3 Mn3 O5 75.17(13) . . ?
O4 Mn3 O1 79.42(13) . . ?
O2 Mn3 O1 146.19(14) . . ?
O3 Mn3 O1 101.16(14) . . ?
O5 Mn3 O1 75.66(12) . . ?
O4 Mn3 N8 109.46(14) . . ?
O2 Mn3 N8 76.81(15) . . ?
O3 Mn3 N8 77.60(14) . . ?
O5 Mn3 N8 134.36(14) . . ?
O1 Mn3 N8 74.58(14) . . ?
O4 Mn3 Mn10 135.98(10) . . ?
O2 Mn3 Mn10 113.56(11) . . ?
O3 Mn3 Mn10 36.88(10) . . ?
O5 Mn3 Mn10 38.85(8) . . ?
O1 Mn3 Mn10 93.08(9) . . ?
N8 Mn3 Mn10 110.05(10) . . ?
O4 Mn3 Mn1 34.90(9) . . ?
O2 Mn3 Mn1 124.83(11) . . ?
O3 Mn3 Mn1 144.00(11) . . ?
O5 Mn3 Mn1 82.80(9) . . ?
O1 Mn3 Mn1 45.05(9) . . ?
N8 Mn3 Mn1 99.32(11) . . ?
Mn10 Mn3 Mn1 118.99(3) . . ?
O4 Mn3 Mn2 32.57(9) . . ?
O2 Mn3 Mn2 82.98(11) . . ?
O3 Mn3 Mn2 142.12(11) . . ?
O5 Mn3 Mn2 85.70(9) . . ?
O1 Mn3 Mn2 105.36(9) . . ?
N8 Mn3 Mn2 135.41(10) . . ?
Mn10 Mn3 Mn2 114.44(3) . . ?
Mn1 Mn3 Mn2 61.42(2) . . ?
O4 Mn3 Mn7 87.91(10) . . ?
O2 Mn3 Mn7 171.69(11) . . ?
O3 Mn3 Mn7 87.76(10) . . ?
O5 Mn3 Mn7 33.62(8) . . ?
O1 Mn3 Mn7 42.11(9) . . ?
N8 Mn3 Mn7 110.37(11) . . ?
Mn10 Mn3 Mn7 60.60(2) . . ?
Mn1 Mn3 Mn7 59.30(2) . . ?
Mn2 Mn3 Mn7 94.09(3) . . ?
O9 Mn4 O6 81.34(13) . . ?
O9 Mn4 N9 94.97(18) . . ?
O6 Mn4 N9 172.01(19) . . ?
O9 Mn4 N12 170.47(17) . . ?
O6 Mn4 N12 92.14(16) . . ?
N9 Mn4 N12 90.60(19) . . ?
O9 Mn4 O2 90.41(15) . . ?
O6 Mn4 O2 84.58(13) . . ?
N9 Mn4 O2 102.59(18) . . ?
N12 Mn4 O2 95.92(17) . . ?
O9 Mn4 Mn2 42.95(10) . . ?
O6 Mn4 Mn2 38.79(9) . . ?
N9 Mn4 Mn2 137.92(15) . . ?
N12 Mn4 Mn2 130.93(13) . . ?
O2 Mn4 Mn2 82.12(10) . . ?
O20 Mn5 O32 176.80(14) . . ?
O20 Mn5 N15 96.46(18) . . ?
O32 Mn5 N15 86.73(19) . . ?
O20 Mn5 O16 99.86(13) . . ?
O32 Mn5 O16 77.05(14) . . ?
N15 Mn5 O16 160.76(19) . . ?
O20 Mn5 O23 82.28(14) . . ?
O32 Mn5 O23 96.21(15) . . ?
N15 Mn5 O23 113.44(19) . . ?
O16 Mn5 O23 79.01(12) . . ?
O20 Mn5 O26 80.75(13) . . ?
O32 Mn5 O26 99.03(15) . . ?
N15 Mn5 O26 99.63(19) . . ?
O16 Mn5 O26 73.22(12) . . ?
O23 Mn5 O26 144.22(12) . . ?
O20 Mn5 Mn1 139.03(10) . . ?
O32 Mn5 Mn1 37.83(11) . . ?
N15 Mn5 Mn1 124.22(16) . . ?
O16 Mn5 Mn1 39.30(9) . . ?
O23 Mn5 Mn1 85.25(9) . . ?
O26 Mn5 Mn1 87.27(8) . . ?
O20 Mn5 Mn6 84.42(10) . . ?
O32 Mn5 Mn6 92.65(11) . . ?
N15 Mn5 Mn6 150.87(17) . . ?
O16 Mn5 Mn6 42.28(9) . . ?
O23 Mn5 Mn6 37.64(8) . . ?
O26 Mn5 Mn6 109.20(8) . . ?
Mn1 Mn5 Mn6 62.83(2) . . ?
O20 Mn5 Mn7 88.18(10) . . ?
O32 Mn5 Mn7 89.76(12) . . ?
N15 Mn5 Mn7 135.04(17) . . ?
O16 Mn5 Mn7 36.41(9) . . ?
O23 Mn5 Mn7 111.50(9) . . ?
O26 Mn5 Mn7 36.95(8) . . ?
Mn1 Mn5 Mn7 60.72(2) . . ?
Mn6 Mn5 Mn7 74.04(2) . . ?
O8 Mn6 O21 89.96(13) . . ?
O8 Mn6 O23 177.65(14) . . ?
O21 Mn6 O23 89.66(14) . . ?
O8 Mn6 O10 86.84(13) . . ?
O21 Mn6 O10 176.74(14) . . ?
O23 Mn6 O10 93.51(14) . . ?
O8 Mn6 O16 93.74(13) . . ?
O21 Mn6 O16 96.72(12) . . ?
O23 Mn6 O16 84.01(14) . . ?
O10 Mn6 O16 82.88(13) . . ?
O8 Mn6 N23 85.45(14) . . ?
O21 Mn6 N23 84.11(14) . . ?
O23 Mn6 N23 96.82(14) . . ?
O10 Mn6 N23 96.25(14) . . ?
O16 Mn6 N23 178.85(14) . . ?
O8 Mn6 Mn5 132.87(10) . . ?
O21 Mn6 Mn5 87.34(9) . . ?
O23 Mn6 Mn5 44.80(10) . . ?
O10 Mn6 Mn5 94.38(10) . . ?
O16 Mn6 Mn5 40.21(9) . . ?
N23 Mn6 Mn5 140.75(10) . . ?
O8 Mn6 Mn8 36.69(10) . . ?
O21 Mn6 Mn8 87.02(9) . . ?
O23 Mn6 Mn8 145.58(11) . . ?
O10 Mn6 Mn8 90.78(10) . . ?
O16 Mn6 Mn8 130.40(9) . . ?
N23 Mn6 Mn8 48.77(10) . . ?
Mn5 Mn6 Mn8 168.09(3) . . ?
O8 Mn6 Mn13 80.99(9) . . ?
O21 Mn6 Mn13 35.75(9) . . ?
O23 Mn6 Mn13 100.02(11) . . ?
O10 Mn6 Mn13 143.87(10) . . ?
O16 Mn6 Mn13 131.53(8) . . ?
N23 Mn6 Mn13 49.16(10) . . ?
Mn5 Mn6 Mn13 118.71(3) . . ?
Mn8 Mn6 Mn13 59.83(2) . . ?
O8 Mn6 Mn1 92.77(10) . . ?
O21 Mn6 Mn1 133.07(10) . . ?
O23 Mn6 Mn1 85.80(11) . . ?
O10 Mn6 Mn1 46.60(10) . . ?
O16 Mn6 Mn1 36.36(8) . . ?
N23 Mn6 Mn1 142.82(10) . . ?
Mn5 Mn6 Mn1 57.72(2) . . ?
Mn8 Mn6 Mn1 120.52(3) . . ?
Mn13 Mn6 Mn1 166.44(3) . . ?
O8 Mn6 Mn11 124.85(9) . . ?
O21 Mn6 Mn11 35.12(9) . . ?
O23 Mn6 Mn11 54.63(10) . . ?
O10 Mn6 Mn11 147.98(10) . . ?
O16 Mn6 Mn11 89.80(8) . . ?
N23 Mn6 Mn11 91.33(10) . . ?
Mn5 Mn6 Mn11 61.78(2) . . ?
Mn8 Mn6 Mn11 116.95(3) . . ?
Mn13 Mn6 Mn11 57.36(2) . . ?
Mn1 Mn6 Mn11 119.05(3) . . ?
O8 Mn6 Mn2 44.23(9) . . ?
O21 Mn6 Mn2 133.85(9) . . ?
O23 Mn6 Mn2 135.84(11) . . ?
O10 Mn6 Mn2 42.90(10) . . ?
O16 Mn6 Mn2 83.64(9) . . ?
N23 Mn6 Mn2 95.21(10) . . ?
Mn5 Mn6 Mn2 117.62(3) . . ?
Mn8 Mn6 Mn2 60.46(2) . . ?
Mn13 Mn6 Mn2 119.59(3) . . ?
Mn1 Mn6 Mn2 60.33(2) . . ?
Mn11 Mn6 Mn2 166.39(3) . . ?
O5 Mn7 O26 176.87(14) . . ?
O5 Mn7 O16 92.91(13) . . ?
O26 Mn7 O16 84.30(14) . . ?
O5 Mn7 N18 86.54(15) . . ?
O26 Mn7 N18 96.26(15) . . ?
O16 Mn7 N18 179.42(15) . . ?
O5 Mn7 O18 90.28(13) . . ?
O26 Mn7 O18 88.63(13) . . ?
O16 Mn7 O18 96.51(12) . . ?
N18 Mn7 O18 83.66(14) . . ?
O5 Mn7 O1 81.83(13) . . ?
O26 Mn7 O1 99.12(13) . . ?
O16 Mn7 O1 81.57(13) . . ?
N18 Mn7 O1 98.18(15) . . ?
O18 Mn7 O1 171.75(12) . . ?
O5 Mn7 Mn1 86.56(9) . . ?
O26 Mn7 Mn1 92.01(10) . . ?
O16 Mn7 Mn1 36.58(9) . . ?
N18 Mn7 Mn1 143.16(12) . . ?
O18 Mn7 Mn1 132.51(9) . . ?
O1 Mn7 Mn1 45.00(9) . . ?
O5 Mn7 Mn10 34.13(9) . . ?
O26 Mn7 Mn10 148.51(10) . . ?
O16 Mn7 Mn10 126.91(9) . . ?
N18 Mn7 Mn10 52.55(12) . . ?
O18 Mn7 Mn10 84.02(8) . . ?
O1 Mn7 Mn10 90.71(9) . . ?
Mn1 Mn7 Mn10 115.34(3) . . ?
O5 Mn7 Mn5 130.45(10) . . ?
O26 Mn7 Mn5 46.66(10) . . ?
O16 Mn7 Mn5 37.80(9) . . ?
N18 Mn7 Mn5 142.77(12) . . ?
O18 Mn7 Mn5 91.08(9) . . ?
O1 Mn7 Mn5 92.22(9) . . ?
Mn1 Mn7 Mn5 57.66(2) . . ?
Mn10 Mn7 Mn5 163.37(3) . . ?
O5 Mn7 Mn3 38.74(9) . . ?
O26 Mn7 Mn3 141.96(10) . . ?
O16 Mn7 Mn3 84.82(9) . . ?
N18 Mn7 Mn3 94.64(12) . . ?
O18 Mn7 Mn3 128.81(9) . . ?
O1 Mn7 Mn3 43.16(9) . . ?
Mn1 Mn7 Mn3 59.24(2) . . ?
Mn10 Mn7 Mn3 56.95(2) . . ?
Mn5 Mn7 Mn3 116.55(3) . . ?
O22 Mn8 O11 173.23(14) . . ?
O22 Mn8 O8 94.18(13) . . ?
O11 Mn8 O8 79.31(13) . . ?
O22 Mn8 N36 96.51(16) . . ?
O11 Mn8 N36 90.10(16) . . ?
O8 Mn8 N36 168.91(16) . . ?
O22 Mn8 N26 83.22(14) . . ?
O11 Mn8 N26 94.31(14) . . ?
O8 Mn8 N26 85.29(14) . . ?
N36 Mn8 N26 98.89(17) . . ?
O22 Mn8 N23 80.32(14) . . ?
O11 Mn8 N23 100.51(14) . . ?
O8 Mn8 N23 82.71(14) . . ?
N36 Mn8 N23 96.16(16) . . ?
N26 Mn8 N23 158.81(14) . . ?
O22 Mn8 Mn6 88.00(10) . . ?
O11 Mn8 Mn6 87.70(10) . . ?
O8 Mn8 Mn6 35.42(9) . . ?
N36 Mn8 Mn6 141.99(13) . . ?
N26 Mn8 Mn6 119.12(11) . . ?
N23 Mn8 Mn6 47.30(10) . . ?
O22 Mn8 Mn13 31.91(10) . . ?
O11 Mn8 Mn13 146.58(10) . . ?
O8 Mn8 Mn13 81.48(9) . . ?
N36 Mn8 Mn13 106.27(13) . . ?
N26 Mn8 Mn13 111.10(10) . . ?
N23 Mn8 Mn13 49.81(10) . . ?
Mn6 Mn8 Mn13 61.36(2) . . ?
O22 Mn8 Mn9 87.07(10) . . ?
O11 Mn8 Mn9 86.54(10) . . ?
O8 Mn8 Mn9 35.80(9) . . ?
N36 Mn8 Mn9 147.77(13) . . ?
N26 Mn8 Mn9 49.57(10) . . ?
N23 Mn8 Mn9 115.98(10) . . ?
Mn6 Mn8 Mn9 69.94(2) . . ?
Mn13 Mn8 Mn9 93.62(2) . . ?
O22 Mn8 Mn2 139.35(10) . . ?
O11 Mn8 Mn2 34.03(10) . . ?
O8 Mn8 Mn2 45.34(9) . . ?
N36 Mn8 Mn2 124.12(13) . . ?
N26 Mn8 Mn2 88.80(10) . . ?
N23 Mn8 Mn2 95.04(10) . . ?
Mn6 Mn8 Mn2 61.57(2) . . ?
Mn13 Mn8 Mn2 122.18(3) . . ?
Mn9 Mn8 Mn2 58.57(2) . . ?
O6 Mn9 O19 176.96(13) . . ?
O6 Mn9 O8 85.57(13) . . ?
O19 Mn9 O8 95.21(13) . . ?
O6 Mn9 O7 93.91(13) . . ?
O19 Mn9 O7 85.20(12) . . ?
O8 Mn9 O7 177.88(13) . . ?
O6 Mn9 O5 85.97(13) . . ?
O19 Mn9 O5 96.80(12) . . ?
O8 Mn9 O5 98.70(12) . . ?
O7 Mn9 O5 83.30(13) . . ?
O6 Mn9 N26 87.68(14) . . ?
O19 Mn9 N26 89.50(13) . . ?
O8 Mn9 N26 83.19(13) . . ?
O7 Mn9 N26 94.73(14) . . ?
O5 Mn9 N26 173.21(13) . . ?
O6 Mn9 Mn2 38.68(10) . . ?
O19 Mn9 Mn2 142.45(9) . . ?
O8 Mn9 Mn2 47.43(9) . . ?
O7 Mn9 Mn2 132.28(9) . . ?
O5 Mn9 Mn2 87.17(8) . . ?
N26 Mn9 Mn2 89.38(10) . . ?
O6 Mn9 Mn10 93.04(10) . . ?
O19 Mn9 Mn10 88.42(9) . . ?
O8 Mn9 Mn10 136.19(9) . . ?
O7 Mn9 Mn10 45.86(9) . . ?
O5 Mn9 Mn10 37.69(8) . . ?
N26 Mn9 Mn10 140.57(10) . . ?
Mn2 Mn9 Mn10 114.95(3) . . ?
O6 Mn9 Mn17 141.90(10) . . ?
O19 Mn9 Mn17 37.27(9) . . ?
O8 Mn9 Mn17 132.48(9) . . ?
O7 Mn9 Mn17 47.99(9) . . ?
O5 Mn9 Mn17 89.23(8) . . ?
N26 Mn9 Mn17 94.29(10) . . ?
Mn2 Mn9 Mn17 176.29(3) . . ?
Mn10 Mn9 Mn17 62.25(2) . . ?
O6 Mn9 Mn8 87.48(10) . . ?
O19 Mn9 Mn8 91.43(9) . . ?
O8 Mn9 Mn8 36.17(9) . . ?
O7 Mn9 Mn8 141.78(10) . . ?
O5 Mn9 Mn8 134.81(8) . . ?
N26 Mn9 Mn8 47.11(10) . . ?
Mn2 Mn9 Mn8 61.46(2) . . ?
Mn10 Mn9 Mn8 172.30(3) . . ?
Mn17 Mn9 Mn8 120.98(3) . . ?
O13 Mn10 O3 95.49(14) . . ?
O13 Mn10 O17 87.11(13) . . ?
O3 Mn10 O17 173.00(15) . . ?
O13 Mn10 O5 176.32(14) . . ?
O3 Mn10 O5 80.83(13) . . ?
O17 Mn10 O5 96.54(13) . . ?
O13 Mn10 O7 99.56(13) . . ?
O3 Mn10 O7 106.46(13) . . ?
O17 Mn10 O7 79.44(12) . . ?
O5 Mn10 O7 81.69(12) . . ?
O13 Mn10 N18 105.50(15) . . ?
O3 Mn10 N18 97.77(15) . . ?
O17 Mn10 N18 75.25(13) . . ?
O5 Mn10 N18 75.04(14) . . ?
O7 Mn10 N18 143.07(13) . . ?
O13 Mn10 Mn3 132.85(10) . . ?
O3 Mn10 Mn3 37.94(10) . . ?
O17 Mn10 Mn3 140.03(9) . . ?
O5 Mn10 Mn3 43.51(9) . . ?
O7 Mn10 Mn3 90.93(8) . . ?
N18 Mn10 Mn3 91.49(10) . . ?
O13 Mn10 Mn9 138.25(11) . . ?
O3 Mn10 Mn9 98.74(10) . . ?
O17 Mn10 Mn9 83.46(9) . . ?
O5 Mn10 Mn9 43.21(9) . . ?
O7 Mn10 Mn9 38.73(8) . . ?
N18 Mn10 Mn9 111.10(10) . . ?
Mn3 Mn10 Mn9 66.18(2) . . ?
O13 Mn10 Mn7 147.64(11) . . ?
O3 Mn10 Mn7 90.22(11) . . ?
O17 Mn10 Mn7 84.17(9) . . ?
O5 Mn10 Mn7 33.01(9) . . ?
O7 Mn10 Mn7 109.30(8) . . ?
N18 Mn10 Mn7 42.15(10) . . ?
Mn3 Mn10 Mn7 62.45(2) . . ?
Mn9 Mn10 Mn7 71.45(2) . . ?
O13 Mn10 Mn18 42.25(10) . . ?
O3 Mn10 Mn18 136.23(10) . . ?
O17 Mn10 Mn18 45.23(9) . . ?
O5 Mn10 Mn18 141.29(9) . . ?
O7 Mn10 Mn18 94.11(8) . . ?
N18 Mn10 Mn18 86.85(10) . . ?
Mn3 Mn10 Mn18 173.61(3) . . ?
Mn9 Mn10 Mn18 120.16(3) . . ?
Mn7 Mn10 Mn18 119.20(3) . . ?
O13 Mn10 Mn17 92.88(11) . . ?
O3 Mn10 Mn17 152.36(11) . . ?
O17 Mn10 Mn17 33.39(9) . . ?
O5 Mn10 Mn17 90.47(9) . . ?
O7 Mn10 Mn17 46.05(8) . . ?
N18 Mn10 Mn17 105.28(10) . . ?
Mn3 Mn10 Mn17 125.03(3) . . ?
Mn9 Mn10 Mn17 58.90(2) . . ?
Mn7 Mn10 Mn17 96.65(3) . . ?
Mn18 Mn10 Mn17 61.34(2) . . ?
O20 Mn11 O24 90.51(15) . . ?
O20 Mn11 O25 171.98(14) . . ?
O24 Mn11 O25 96.03(15) . . ?
O20 Mn11 O21 95.15(13) . . ?
O24 Mn11 O21 157.74(14) . . ?
O25 Mn11 O21 77.06(13) . . ?
O20 Mn11 N22 108.15(14) . . ?
O24 Mn11 N22 77.36(14) . . ?
O25 Mn11 N22 77.91(14) . . ?
O21 Mn11 N22 120.71(14) . . ?
O20 Mn11 N42 81.62(13) . . ?
O24 Mn11 N42 81.88(13) . . ?
O25 Mn11 N42 94.70(14) . . ?
O21 Mn11 N42 77.69(12) . . ?
N22 Mn11 N42 157.01(14) . . ?
O20 Mn11 Mn13 134.33(10) . . ?
O24 Mn11 Mn13 130.84(11) . . ?
O25 Mn11 Mn13 37.88(9) . . ?
O21 Mn11 Mn13 39.19(9) . . ?
N22 Mn11 Mn13 100.36(11) . . ?
N42 Mn11 Mn13 85.77(9) . . ?
O20 Mn11 Mn6 80.53(10) . . ?
O24 Mn11 Mn6 167.54(11) . . ?
O25 Mn11 Mn6 93.66(10) . . ?
O21 Mn11 Mn6 33.52(9) . . ?
N22 Mn11 Mn6 97.10(10) . . ?
N42 Mn11 Mn6 105.14(9) . . ?
Mn13 Mn11 Mn6 60.82(2) . . ?
O20 Mn12 O27 165.59(12) . . ?
O20 Mn12 O28 85.97(13) . . ?
O27 Mn12 O28 103.83(13) . . ?
O20 Mn12 O18 94.53(12) . . ?
O27 Mn12 O18 71.65(11) . . ?
O28 Mn12 O18 149.74(13) . . ?
O20 Mn12 N21 115.65(13) . . ?
O27 Mn12 N21 77.39(13) . . ?
O28 Mn12 N21 76.43(14) . . ?
O18 Mn12 N21 128.91(14) . . ?
O20 Mn12 O26 74.62(12) . . ?
O27 Mn12 O26 104.96(12) . . ?
O28 Mn12 O26 132.47(12) . . ?
O18 Mn12 O26 76.04(11) . . ?
N21 Mn12 O26 74.01(13) . . ?
O20 Mn12 N42 78.80(13) . . ?
O27 Mn12 N42 92.35(13) . . ?
O28 Mn12 N42 80.00(13) . . ?
O18 Mn12 N42 70.50(12) . . ?
N21 Mn12 N42 151.05(14) . . ?
O26 Mn12 N42 134.93(12) . . ?
O20 Mn12 Mn15 131.19(9) . . ?
O27 Mn12 Mn15 35.21(8) . . ?
O28 Mn12 Mn15 134.37(9) . . ?
O18 Mn12 Mn15 36.66(8) . . ?
N21 Mn12 Mn15 102.04(10) . . ?
O26 Mn12 Mn15 88.12(8) . . ?
N42 Mn12 Mn15 82.75(9) . . ?
O22 Mn13 O25 175.99(14) . . ?
O22 Mn13 N39 92.97(16) . . ?
O25 Mn13 N39 88.94(17) . . ?
O22 Mn13 O21 100.43(13) . . ?
O25 Mn13 O21 77.91(14) . . ?
N39 Mn13 O21 166.13(16) . . ?
O22 Mn13 O30 79.18(13) . . ?
O25 Mn13 O30 96.90(13) . . ?
N39 Mn13 O30 106.13(16) . . ?
O21 Mn13 O30 80.11(12) . . ?
O22 Mn13 N23 77.95(13) . . ?
O25 Mn13 N23 105.19(14) . . ?
N39 Mn13 N23 100.22(17) . . ?
O21 Mn13 N23 79.35(13) . . ?
O30 Mn13 N23 145.74(13) . . ?
O22 Mn13 Mn11 139.68(10) . . ?
O25 Mn13 Mn11 38.59(10) . . ?
N39 Mn13 Mn11 127.34(13) . . ?
O21 Mn13 Mn11 39.32(9) . . ?
O30 Mn13 Mn11 88.62(8) . . ?
N23 Mn13 Mn11 92.55(10) . . ?
O22 Mn13 Mn8 31.44(9) . . ?
O25 Mn13 Mn8 150.80(10) . . ?
N39 Mn13 Mn8 105.24(14) . . ?
O21 Mn13 Mn8 84.88(9) . . ?
O30 Mn13 Mn8 103.20(8) . . ?
N23 Mn13 Mn8 47.87(10) . . ?
Mn11 Mn13 Mn8 120.37(3) . . ?
O22 Mn13 Mn14 85.34(10) . . ?
O25 Mn13 Mn14 91.02(10) . . ?
N39 Mn13 Mn14 143.09(14) . . ?
O21 Mn13 Mn14 43.08(9) . . ?
O30 Mn13 Mn14 37.32(8) . . ?
N23 Mn13 Mn14 115.32(10) . . ?
Mn11 Mn13 Mn14 63.31(2) . . ?
Mn8 Mn13 Mn14 92.29(2) . . ?
O22 Mn13 Mn6 85.18(10) . . ?
O25 Mn13 Mn6 95.22(10) . . ?
N39 Mn13 Mn6 145.70(14) . . ?
O21 Mn13 Mn6 34.23(9) . . ?
O30 Mn13 Mn6 107.12(8) . . ?
N23 Mn13 Mn6 45.86(10) . . ?
Mn11 Mn13 Mn6 61.82(2) . . ?
Mn8 Mn13 Mn6 58.81(2) . . ?
Mn14 Mn13 Mn6 71.01(2) . . ?
O18 Mn14 O19 93.51(13) . . ?
O18 Mn14 O30 178.40(13) . . ?
O19 Mn14 O30 87.59(13) . . ?
O18 Mn14 N42 86.40(15) . . ?
O19 Mn14 N42 176.47(14) . . ?
O30 Mn14 N42 92.43(15) . . ?
O18 Mn14 O21 98.39(12) . . ?
O19 Mn14 O21 99.85(12) . . ?
O30 Mn14 O21 82.54(12) . . ?
N42 Mn14 O21 83.65(13) . . ?
O18 Mn14 N33 84.14(13) . . ?
O19 Mn14 N33 81.92(12) . . ?
O30 Mn14 N33 94.88(13) . . ?
N42 Mn14 N33 94.56(14) . . ?
O21 Mn14 N33 176.78(13) . . ?
O18 Mn14 Mn15 35.92(9) . . ?
O19 Mn14 Mn15 86.84(9) . . ?
O30 Mn14 Mn15 143.12(9) . . ?
N42 Mn14 Mn15 91.04(11) . . ?
O21 Mn14 Mn15 134.31(8) . . ?
N33 Mn14 Mn15 48.24(10) . . ?
O18 Mn14 Mn13 136.09(10) . . ?
O19 Mn14 Mn13 91.64(9) . . ?
O30 Mn14 Mn13 44.96(9) . . ?
N42 Mn14 Mn13 90.86(11) . . ?
O21 Mn14 Mn13 37.89(8) . . ?
N33 Mn14 Mn13 139.71(10) . . ?
Mn15 Mn14 Mn13 171.56(3) . . ?
O18 Mn14 Mn17 85.01(9) . . ?
O19 Mn14 Mn17 34.91(8) . . ?
O30 Mn14 Mn17 95.25(10) . . ?
N42 Mn14 Mn17 141.64(11) . . ?
O21 Mn14 Mn17 134.60(8) . . ?
N33 Mn14 Mn17 47.39(9) . . ?
Mn15 Mn14 Mn17 61.46(2) . . ?
Mn13 Mn14 Mn17 120.40(3) . . ?
O27 Mn15 O17 178.41(14) . . ?
O27 Mn15 O18 85.78(13) . . ?
O17 Mn15 O18 93.24(13) . . ?
O27 Mn15 N30 97.44(15) . . ?
O17 Mn15 N30 83.60(15) . . ?
O18 Mn15 N30 175.52(16) . . ?
O27 Mn15 N33 101.46(14) . . ?
O17 Mn15 N33 79.67(13) . . ?
O18 Mn15 N33 84.05(14) . . ?
N30 Mn15 N33 92.24(16) . . ?
O27 Mn15 N18 101.48(15) . . ?
O17 Mn15 N18 77.10(14) . . ?
O18 Mn15 N18 80.23(14) . . ?
N30 Mn15 N18 102.08(17) . . ?
N33 Mn15 N18 151.02(14) . . ?
O27 Mn15 Mn14 94.47(11) . . ?
O17 Mn15 Mn14 85.44(9) . . ?
O18 Mn15 Mn14 35.38(9) . . ?
N30 Mn15 Mn14 140.77(13) . . ?
N33 Mn15 Mn14 48.69(10) . . ?
N18 Mn15 Mn14 111.93(10) . . ?
O27 Mn15 Mn12 42.06(10) . . ?
O17 Mn15 Mn12 136.83(9) . . ?
O18 Mn15 Mn12 44.02(9) . . ?
N30 Mn15 Mn12 139.43(12) . . ?
N33 Mn15 Mn12 97.80(10) . . ?
N18 Mn15 Mn12 87.60(11) . . ?
Mn14 Mn15 Mn12 63.13(2) . . ?
O27 Mn15 Mn17 147.89(11) . . ?
O17 Mn15 Mn17 33.03(9) . . ?
O18 Mn15 Mn17 84.23(9) . . ?
N30 Mn15 Mn17 91.41(12) . . ?
N33 Mn15 Mn17 47.17(9) . . ?
N18 Mn15 Mn17 106.74(10) . . ?
Mn14 Mn15 Mn17 61.00(2) . . ?
Mn12 Mn15 Mn17 123.71(3) . . ?
O22 Mn16 O31 161.14(12) . . ?
O22 Mn16 O29 90.73(13) . . ?
O31 Mn16 O29 102.50(13) . . ?
O22 Mn16 O19 90.67(11) . . ?
O31 Mn16 O19 72.01(11) . . ?
O29 Mn16 O19 157.84(12) . . ?
O22 Mn16 O30 73.93(11) . . ?
O31 Mn16 O30 106.44(12) . . ?
O29 Mn16 O30 129.46(12) . . ?
O19 Mn16 O30 71.95(11) . . ?
O22 Mn16 N45 120.10(13) . . ?
O31 Mn16 N45 77.13(13) . . ?
O29 Mn16 N45 73.10(13) . . ?
O19 Mn16 N45 124.41(12) . . ?
O30 Mn16 N45 74.16(12) . . ?
O22 Mn16 Mn17 127.63(9) . . ?
O31 Mn16 Mn17 34.92(8) . . ?
O29 Mn16 Mn17 134.72(10) . . ?
O19 Mn16 Mn17 37.14(7) . . ?
O30 Mn16 Mn17 88.35(8) . . ?
N45 Mn16 Mn17 100.40(10) . . ?
O14 Mn17 O31 96.41(14) . . ?
O14 Mn17 O17 85.16(13) . . ?
O31 Mn17 O17 177.56(13) . . ?
O14 Mn17 O19 178.87(14) . . ?
O31 Mn17 O19 84.72(13) . . ?
O17 Mn17 O19 93.71(12) . . ?
O14 Mn17 O7 104.68(13) . . ?
O31 Mn17 O7 103.99(12) . . ?
O17 Mn17 O7 77.35(12) . . ?
O19 Mn17 O7 75.09(12) . . ?
O14 Mn17 N33 98.88(13) . . ?
O31 Mn17 N33 99.56(14) . . ?
O17 Mn17 N33 78.32(13) . . ?
O19 Mn17 N33 80.83(13) . . ?
O7 Mn17 N33 144.28(12) . . ?
O14 Mn17 Mn9 143.41(10) . . ?
O31 Mn17 Mn9 96.53(10) . . ?
O17 Mn17 Mn9 83.23(9) . . ?
O19 Mn17 Mn9 36.30(9) . . ?
O7 Mn17 Mn9 38.84(8) . . ?
N33 Mn17 Mn9 112.44(10) . . ?
O14 Mn17 Mn14 145.09(10) . . ?
O31 Mn17 Mn14 95.64(10) . . ?
O17 Mn17 Mn14 82.04(9) . . ?
O19 Mn17 Mn14 34.47(8) . . ?
O7 Mn17 Mn14 103.95(8) . . ?
N33 Mn17 Mn14 46.73(9) . . ?
Mn9 Mn17 Mn14 66.71(2) . . ?
O14 Mn17 Mn10 94.39(10) . . ?
O31 Mn17 Mn10 148.16(10) . . ?
O17 Mn17 Mn10 33.16(9) . . ?
O19 Mn17 Mn10 84.68(9) . . ?
O7 Mn17 Mn10 44.20(8) . . ?
N33 Mn17 Mn10 108.23(10) . . ?
Mn9 Mn17 Mn10 58.85(2) . . ?
Mn14 Mn17 Mn10 92.38(2) . . ?
O14 Mn17 Mn16 136.74(10) . . ?
O31 Mn17 Mn16 40.40(9) . . ?
O17 Mn17 Mn16 137.91(9) . . ?
O19 Mn17 Mn16 44.38(9) . . ?
O7 Mn17 Mn16 91.83(8) . . ?
N33 Mn17 Mn16 88.97(10) . . ?
Mn9 Mn17 Mn16 64.77(2) . . ?
Mn14 Mn17 Mn16 61.04(2) . . ?
Mn10 Mn17 Mn16 123.48(3) . . ?
O14 Mn17 Mn15 96.06(10) . . ?
O31 Mn17 Mn15 144.97(10) . . ?
O17 Mn17 Mn15 32.74(9) . . ?
O19 Mn17 Mn15 82.95(9) . . ?
O7 Mn17 Mn15 104.26(8) . . ?
N33 Mn17 Mn15 46.10(10) . . ?
Mn9 Mn17 Mn15 92.62(2) . . ?
Mn14 Mn17 Mn15 57.54(2) . . ?
Mn10 Mn17 Mn15 62.54(2) . . ?
Mn16 Mn17 Mn15 118.53(3) . . ?
O13 Mn18 O12 137.57(13) . . ?
O13 Mn18 O14 102.13(12) . . ?
O12 Mn18 O14 101.19(13) . . ?
O13 Mn18 N30 122.87(14) . . ?
O12 Mn18 N30 86.03(13) . . ?
O14 Mn18 N30 101.34(14) . . ?
O13 Mn18 O15 74.09(14) . . ?
O12 Mn18 O15 80.07(15) . . ?
O14 Mn18 O15 175.04(14) . . ?
N30 Mn18 O15 83.50(16) . . ?
O13 Mn18 O17 71.10(11) . . ?
O12 Mn18 O17 151.06(12) . . ?
O14 Mn18 O17 69.30(11) . . ?
N30 Mn18 O17 70.01(12) . . ?
O15 Mn18 O17 111.83(15) . . ?
O13 Mn18 N29 75.45(13) . . ?
O12 Mn18 N29 76.81(13) . . ?
O14 Mn18 N29 75.46(14) . . ?
N30 Mn18 N29 161.41(15) . . ?
O15 Mn18 N29 100.29(16) . . ?
O17 Mn18 N29 123.82(13) . . ?
O13 Mn18 Mn10 34.90(8) . . ?
O12 Mn18 Mn10 169.89(10) . . ?
O14 Mn18 Mn10 88.33(8) . . ?
N30 Mn18 Mn10 95.49(10) . . ?
O15 Mn18 Mn10 90.15(11) . . ?
O17 Mn18 Mn10 36.49(8) . . ?
N29 Mn18 Mn10 102.66(10) . . ?
C1 O1 Mn7 130.7(3) . . ?
C1 O1 Mn3 117.3(3) . . ?
Mn7 O1 Mn3 94.73(12) . . ?
C1 O1 Mn1 122.2(3) . . ?
Mn7 O1 Mn1 91.60(13) . . ?
Mn3 O1 Mn1 90.39(12) . . ?
C3 O2 Mn3 111.7(3) . . ?
C3 O2 Mn4 127.2(3) . . ?
Mn3 O2 Mn4 107.59(15) . . ?
C5 O3 Mn10 135.6(3) . . ?
C5 O3 Mn3 118.7(3) . . ?
Mn10 O3 Mn3 105.17(16) . . ?
Mn3 O4 Mn2 114.94(16) . . ?
Mn3 O4 Mn1 111.00(15) . . ?
Mn2 O4 Mn1 115.72(16) . . ?
Mn7 O5 Mn10 112.86(15) . . ?
Mn7 O5 Mn3 107.64(14) . . ?
Mn10 O5 Mn3 97.64(13) . . ?
Mn7 O5 Mn9 130.82(16) . . ?
Mn10 O5 Mn9 99.10(13) . . ?
Mn3 O5 Mn9 103.76(13) . . ?
Mn9 O6 Mn4 147.55(18) . . ?
Mn9 O6 Mn2 105.83(15) . . ?
Mn4 O6 Mn2 104.69(13) . . ?
Mn9 O7 Mn10 95.40(13) . . ?
Mn9 O7 Mn17 93.17(12) . . ?
Mn10 O7 Mn17 89.75(11) . . ?
Mn9 O7 H7C 123.2 . . ?
Mn10 O7 H7C 123.2 . . ?
Mn17 O7 H7C 123.2 . . ?
Mn6 O8 Mn9 138.92(17) . . ?
Mn6 O8 Mn8 107.90(15) . . ?
Mn9 O8 Mn8 108.02(14) . . ?
Mn6 O8 Mn2 100.51(13) . . ?
Mn9 O8 Mn2 94.06(13) . . ?
Mn8 O8 Mn2 97.30(12) . . ?
C7 O9 Mn4 136.3(3) . . ?
C7 O9 Mn2 120.4(3) . . ?
Mn4 O9 Mn2 100.78(14) . . ?
C9 O10 Mn6 128.1(3) . . ?
C9 O10 Mn2 113.9(3) . . ?
Mn6 O10 Mn2 100.28(13) . . ?
C9 O10 Mn1 121.0(3) . . ?
Mn6 O10 Mn1 95.78(13) . . ?
Mn2 O10 Mn1 89.92(12) . . ?
C11 O11 Mn2 115.9(3) . . ?
C11 O11 Mn8 132.2(3) . . ?
Mn2 O11 Mn8 111.81(15) . . ?
C13 O12 Mn18 109.6(3) . . ?
C13 O12 H12C 125.2 . . ?
Mn18 O12 H12C 125.2 . . ?
C15 O13 Mn10 127.5(3) . . ?
C15 O13 Mn18 117.2(3) . . ?
Mn10 O13 Mn18 102.85(15) . . ?
C17 O14 Mn17 126.6(3) . . ?
C17 O14 Mn18 114.9(3) . . ?
Mn17 O14 Mn18 104.28(14) . . ?
C19 O15 Mn18 131.8(4) . . ?
C19 O15 H15 107(3) . . ?
Mn18 O15 H15 121(3) . . ?
Mn7 O16 Mn1 106.88(15) . . ?
Mn7 O16 Mn5 105.79(14) . . ?
Mn1 O16 Mn5 99.90(14) . . ?
Mn7 O16 Mn6 136.91(16) . . ?
Mn1 O16 Mn6 104.06(13) . . ?
Mn5 O16 Mn6 97.51(14) . . ?
Mn15 O17 Mn10 121.59(16) . . ?
Mn15 O17 Mn17 114.23(15) . . ?
Mn10 O17 Mn17 113.45(15) . . ?
Mn15 O17 Mn18 103.52(13) . . ?
Mn10 O17 Mn18 98.28(12) . . ?
Mn17 O17 Mn18 101.23(13) . . ?
Mn14 O18 Mn15 108.70(15) . . ?
Mn14 O18 Mn7 134.80(16) . . ?
Mn15 O18 Mn7 106.07(14) . . ?
Mn14 O18 Mn12 105.09(14) . . ?
Mn15 O18 Mn12 99.31(13) . . ?
Mn7 O18 Mn12 96.73(12) . . ?
Mn9 O19 Mn14 128.40(15) . . ?
Mn9 O19 Mn17 106.43(14) . . ?
Mn14 O19 Mn17 110.62(14) . . ?
Mn9 O19 Mn16 107.54(13) . . ?
Mn14 O19 Mn16 101.17(13) . . ?
Mn17 O19 Mn16 98.48(12) . . ?
Mn5 O20 Mn11 122.86(17) . . ?
Mn5 O20 Mn12 114.48(16) . . ?
Mn11 O20 Mn12 112.67(15) . . ?
Mn6 O21 Mn13 110.02(14) . . ?
Mn6 O21 Mn11 111.36(14) . . ?
Mn13 O21 Mn11 101.49(14) . . ?
Mn6 O21 Mn14 128.25(16) . . ?
Mn13 O21 Mn14 99.03(13) . . ?
Mn11 O21 Mn14 103.17(13) . . ?
Mn8 O22 Mn13 116.65(16) . . ?
Mn8 O22 Mn16 118.02(16) . . ?
Mn13 O22 Mn16 114.11(15) . . ?
C20 O23 Mn6 130.0(3) . . ?
C20 O23 Mn5 127.8(3) . . ?
Mn6 O23 Mn5 97.56(14) . . ?
C22 O24 Mn11 113.7(3) . . ?
C24 O25 Mn13 124.6(3) . . ?
C24 O25 Mn11 117.3(3) . . ?
Mn13 O25 Mn11 103.54(16) . . ?
C26 O26 Mn7 128.0(3) . . ?
C26 O26 Mn5 121.0(3) . . ?
Mn7 O26 Mn5 96.40(13) . . ?
C26 O26 Mn12 114.6(3) . . ?
Mn7 O26 Mn12 98.56(13) . . ?
Mn5 O26 Mn12 90.15(12) . . ?
C28 O27 Mn15 130.1(3) . . ?
C28 O27 Mn12 114.8(3) . . ?
Mn15 O27 Mn12 102.73(14) . . ?
C30 O28 Mn12 108.3(3) . . ?
C30 O28 H28C 125.8 . . ?
Mn12 O28 H28C 125.8 . . ?
C32 O29 Mn16 112.7(3) . . ?
C32 O29 H29 97(5) . . ?
Mn16 O29 H29 124(5) . . ?
C34 O30 Mn14 124.2(3) . . ?
C34 O30 Mn13 121.0(3) . . ?
Mn14 O30 Mn13 97.72(12) . . ?
C34 O30 Mn16 115.7(3) . . ?
Mn14 O30 Mn16 99.28(13) . . ?
Mn13 O30 Mn16 92.57(11) . . ?
C36 O31 Mn17 124.4(3) . . ?
C36 O31 Mn16 115.7(3) . . ?
Mn17 O31 Mn16 104.67(14) . . ?
N5 N4 Mn1 131.8(4) . . ?
N6 N5 N4 176.7(6) . . ?
C10 N7 C8 111.8(4) . . ?
C10 N7 C12 110.1(4) . . ?
C8 N7 C12 112.3(4) . . ?
C10 N7 Mn2 109.2(3) . . ?
C8 N7 Mn2 106.2(3) . . ?
C12 N7 Mn2 107.0(3) . . ?
C2 N8 C4 115.1(4) . . ?
C2 N8 C6 112.2(4) . . ?
C4 N8 C6 112.3(4) . . ?
C2 N8 Mn3 107.0(3) . . ?
C4 N8 Mn3 104.5(3) . . ?
C6 N8 Mn3 104.6(3) . . ?
N10 N9 Mn4 126.4(4) . . ?
N11 N10 N9 175.4(6) . . ?
N13 N12 Mn4 121.9(3) . . ?
N14 N13 N12 177.6(6) . . ?
N16 N15 Mn5 138.2(5) . . ?
N17 N16 N15 177.1(7) . . ?
N19 N18 Mn7 131.8(4) . . ?
N19 N18 Mn15 129.5(4) . . ?
Mn7 N18 Mn15 89.88(16) . . ?
N19 N18 Mn10 120.1(4) . . ?
Mn7 N18 Mn10 85.30(14) . . ?
Mn15 N18 Mn10 84.65(13) . . ?
N20 N19 N18 179.0(7) . . ?
C27 N21 C31 110.4(4) . . ?
C27 N21 C29 110.9(4) . . ?
C31 N21 C29 111.5(4) . . ?
C27 N21 Mn12 108.4(3) . . ?
C31 N21 Mn12 108.5(3) . . ?
C29 N21 Mn12 107.1(3) . . ?
C25 N22 C21 112.8(4) . . ?
C25 N22 C23 111.2(4) . . ?
C21 N22 C23 109.4(4) . . ?
C25 N22 Mn11 103.8(3) . . ?
C21 N22 Mn11 114.0(3) . . ?
C23 N22 Mn11 105.2(3) . . ?
N24 N23 Mn6 142.8(3) . . ?
N24 N23 Mn8 122.1(3) . . ?
Mn6 N23 Mn8 83.93(13) . . ?
N24 N23 Mn13 121.7(3) . . ?
Mn6 N23 Mn13 84.98(13) . . ?
Mn8 N23 Mn13 82.32(12) . . ?
N25 N24 N23 179.3(6) . . ?
N27 N26 Mn8 111.8(3) . . ?
N27 N26 Mn9 106.5(3) . . ?
Mn8 N26 Mn9 83.32(13) . . ?
N28 N27 N26 177.5(5) . . ?
C16 N29 C18 110.9(4) . . ?
C16 N29 C14 112.0(4) . . ?
C18 N29 C14 111.6(4) . . ?
C16 N29 Mn18 104.6(3) . . ?
C18 N29 Mn18 108.5(3) . . ?
C14 N29 Mn18 108.9(3) . . ?
N31 N30 Mn15 129.5(3) . . ?
N31 N30 Mn18 128.2(3) . . ?
Mn15 N30 Mn18 102.20(16) . . ?
N32 N31 N30 175.6(6) . . ?
N34 N33 Mn15 115.4(3) . . ?
N34 N33 Mn14 143.4(3) . . ?
Mn15 N33 Mn14 83.07(12) . . ?
N34 N33 Mn17 124.4(3) . . ?
Mn15 N33 Mn17 86.73(13) . . ?
Mn14 N33 Mn17 85.89(12) . . ?
N35 N34 N33 179.2(5) . . ?
N37 N36 Mn8 122.6(3) . . ?
N38 N37 N36 177.2(6) . . ?
N40 N39 Mn13 124.9(4) . . ?
N41 N40 N39 175.9(6) . . ?
N43 N42 Mn14 128.4(3) . . ?
N43 N42 Mn12 122.8(3) . . ?
Mn14 N42 Mn12 96.93(15) . . ?
N43 N42 Mn11 116.6(3) . . ?
Mn14 N42 Mn11 95.22(15) . . ?
Mn12 N42 Mn11 86.66(12) . . ?
N44 N43 N42 174.8(7) . . ?
C33 N45 C37 110.9(4) . . ?
C33 N45 C35 110.0(4) . . ?
C37 N45 C35 112.0(4) . . ?
C33 N45 Mn16 110.9(3) . . ?
C37 N45 Mn16 106.0(3) . . ?
C35 N45 Mn16 106.9(3) . . ?
O1 C1 C2 109.7(4) . . ?
O1 C1 H1A 109.7 . . ?
C2 C1 H1A 109.7 . . ?
O1 C1 H1B 109.7 . . ?
C2 C1 H1B 109.7 . . ?
H1A C1 H1B 108.2 . . ?
N8 C2 C1 110.5(4) . . ?
N8 C2 H2A 109.5 . . ?
C1 C2 H2A 109.5 . . ?
N8 C2 H2B 109.5 . . ?
C1 C2 H2B 109.5 . . ?
H2A C2 H2B 108.1 . . ?
O2 C3 C4 111.1(4) . . ?
O2 C3 H3A 109.4 . . ?
C4 C3 H3A 109.4 . . ?
O2 C3 H3B 109.4 . . ?
C4 C3 H3B 109.4 . . ?
H3A C3 H3B 108.0 . . ?
C3 C4 N8 111.3(4) . . ?
C3 C4 H4A 109.4 . . ?
N8 C4 H4A 109.4 . . ?
C3 C4 H4B 109.4 . . ?
N8 C4 H4B 109.4 . . ?
H4A C4 H4B 108.0 . . ?
O3 C5 C6 107.2(4) . . ?
O3 C5 H5A 110.3 . . ?
C6 C5 H5A 110.3 . . ?
O3 C5 H5B 110.3 . . ?
C6 C5 H5B 110.3 . . ?
H5A C5 H5B 108.5 . . ?
N8 C6 C5 109.9(4) . . ?
N8 C6 H6A 109.7 . . ?
C5 C6 H6A 109.7 . . ?
N8 C6 H6B 109.7 . . ?
C5 C6 H6B 109.7 . . ?
H6A C6 H6B 108.2 . . ?
O9 C7 C8 107.3(4) . . ?
O9 C7 H7A 110.3 . . ?
C8 C7 H7A 110.3 . . ?
O9 C7 H7B 110.3 . . ?
C8 C7 H7B 110.3 . . ?
H7A C7 H7B 108.5 . . ?
N7 C8 C7 110.9(4) . . ?
N7 C8 H8A 109.5 . . ?
C7 C8 H8A 109.5 . . ?
N7 C8 H8B 109.5 . . ?
C7 C8 H8B 109.5 . . ?
H8A C8 H8B 108.0 . . ?
O10 C9 C10 108.8(4) . . ?
O10 C9 H9A 109.9 . . ?
C10 C9 H9A 109.9 . . ?
O10 C9 H9B 109.9 . . ?
C10 C9 H9B 109.9 . . ?
H9A C9 H9B 108.3 . . ?
N7 C10 C9 111.1(4) . . ?
N7 C10 H10A 109.4 . . ?
C9 C10 H10A 109.4 . . ?
N7 C10 H10B 109.4 . . ?
C9 C10 H10B 109.4 . . ?
H10A C10 H10B 108.0 . . ?
O11 C11 C12 106.2(4) . . ?
O11 C11 H11A 110.5 . . ?
C12 C11 H11A 110.5 . . ?
O11 C11 H11B 110.5 . . ?
C12 C11 H11B 110.5 . . ?
H11A C11 H11B 108.7 . . ?
N7 C12 C11 111.2(4) . . ?
N7 C12 H12A 109.4 . . ?
C11 C12 H12A 109.4 . . ?
N7 C12 H12B 109.4 . . ?
C11 C12 H12B 109.4 . . ?
H12A C12 H12B 108.0 . . ?
O12 C13 C14 109.1(5) . . ?
O12 C13 H13A 109.9 . . ?
C14 C13 H13A 109.9 . . ?
O12 C13 H13B 109.9 . . ?
C14 C13 H13B 109.9 . . ?
H13A C13 H13B 108.3 . . ?
N29 C14 C13 112.3(4) . . ?
N29 C14 H14A 109.1 . . ?
C13 C14 H14A 109.1 . . ?
N29 C14 H14B 109.1 . . ?
C13 C14 H14B 109.1 . . ?
H14A C14 H14B 107.9 . . ?
O13 C15 C16 109.4(4) . . ?
O13 C15 H15A 109.8 . . ?
C16 C15 H15A 109.8 . . ?
O13 C15 H15B 109.8 . . ?
C16 C15 H15B 109.8 . . ?
H15A C15 H15B 108.2 . . ?
N29 C16 C15 112.3(4) . . ?
N29 C16 H16A 109.1 . . ?
C15 C16 H16A 109.1 . . ?
N29 C16 H16B 109.1 . . ?
C15 C16 H16B 109.1 . . ?
H16A C16 H16B 107.9 . . ?
O14 C17 C18 110.5(4) . . ?
O14 C17 H17A 109.5 . . ?
C18 C17 H17A 109.5 . . ?
O14 C17 H17B 109.5 . . ?
C18 C17 H17B 109.5 . . ?
H17A C17 H17B 108.1 . . ?
N29 C18 C17 112.5(4) . . ?
N29 C18 H18A 109.1 . . ?
C17 C18 H18A 109.1 . . ?
N29 C18 H18B 109.1 . . ?
C17 C18 H18B 109.1 . . ?
H18A C18 H18B 107.8 . . ?
O15 C19 H19A 109.5 . . ?
O15 C19 H19B 109.5 . . ?
H19A C19 H19B 109.5 . . ?
O15 C19 H19C 109.5 . . ?
H19A C19 H19C 109.5 . . ?
H19B C19 H19C 109.5 . . ?
O23 C20 C21 110.2(4) . . ?
O23 C20 H20A 109.6 . . ?
C21 C20 H20A 109.6 . . ?
O23 C20 H20B 109.6 . . ?
C21 C20 H20B 109.6 . . ?
H20A C20 H20B 108.1 . . ?
N22 C21 C20 112.4(4) . . ?
N22 C21 H21A 109.1 . . ?
C20 C21 H21A 109.1 . . ?
N22 C21 H21B 109.1 . . ?
C20 C21 H21B 109.1 . . ?
H21A C21 H21B 107.9 . . ?
O24 C22 C23 110.5(4) . . ?
O24 C22 H22A 109.5 . . ?
C23 C22 H22A 109.5 . . ?
O24 C22 H22B 109.5 . . ?
C23 C22 H22B 109.5 . . ?
H22A C22 H22B 108.1 . . ?
N22 C23 C22 108.4(4) . . ?
N22 C23 H23A 110.0 . . ?
C22 C23 H23A 110.0 . . ?
N22 C23 H23B 110.0 . . ?
C22 C23 H23B 110.0 . . ?
H23A C23 H23B 108.4 . . ?
O25 C24 C25 109.2(4) . . ?
O25 C24 H24A 109.8 . . ?
C25 C24 H24A 109.8 . . ?
O25 C24 H24B 109.8 . . ?
C25 C24 H24B 109.8 . . ?
H24A C24 H24B 108.3 . . ?
N22 C25 C24 108.7(4) . . ?
N22 C25 H25A 110.0 . . ?
C24 C25 H25A 110.0 . . ?
N22 C25 H25B 110.0 . . ?
C24 C25 H25B 110.0 . . ?
H25A C25 H25B 108.3 . . ?
O26 C26 C27 109.4(4) . . ?
O26 C26 H26A 109.8 . . ?
C27 C26 H26A 109.8 . . ?
O26 C26 H26B 109.8 . . ?
C27 C26 H26B 109.8 . . ?
H26A C26 H26B 108.2 . . ?
N21 C27 C26 112.4(4) . . ?
N21 C27 H27A 109.1 . . ?
C26 C27 H27A 109.1 . . ?
N21 C27 H27B 109.1 . . ?
C26 C27 H27B 109.1 . . ?
H27A C27 H27B 107.8 . . ?
O27 C28 C29 108.6(4) . . ?
O27 C28 H28A 110.0 . . ?
C29 C28 H28A 110.0 . . ?
O27 C28 H28B 110.0 . . ?
C29 C28 H28B 110.0 . . ?
H28A C28 H28B 108.4 . . ?
N21 C29 C28 111.3(4) . . ?
N21 C29 H29A 109.4 . . ?
C28 C29 H29A 109.4 . . ?
N21 C29 H29B 109.4 . . ?
C28 C29 H29B 109.4 . . ?
H29A C29 H29B 108.0 . . ?
O28 C30 C31 107.1(4) . . ?
O28 C30 H30A 110.3 . . ?
C31 C30 H30A 110.3 . . ?
O28 C30 H30B 110.3 . . ?
C31 C30 H30B 110.3 . . ?
H30A C30 H30B 108.6 . . ?
N21 C31 C30 111.0(4) . . ?
N21 C31 H31A 109.4 . . ?
C30 C31 H31A 109.4 . . ?
N21 C31 H31B 109.4 . . ?
C30 C31 H31B 109.4 . . ?
H31A C31 H31B 108.0 . . ?
O29 C32 C33 105.9(4) . . ?
O29 C32 H32A 110.5 . . ?
C33 C32 H32A 110.5 . . ?
O29 C32 H32B 110.5 . . ?
C33 C32 H32B 110.5 . . ?
H32A C32 H32B 108.7 . . ?
N45 C33 C32 110.8(4) . . ?
N45 C33 H33A 109.5 . . ?
C32 C33 H33A 109.5 . . ?
N45 C33 H33B 109.5 . . ?
C32 C33 H33B 109.5 . . ?
H33A C33 H33B 108.1 . . ?
O30 C34 C35 110.2(4) . . ?
O30 C34 H34A 109.6 . . ?
C35 C34 H34A 109.6 . . ?
O30 C34 H34B 109.6 . . ?
C35 C34 H34B 109.6 . . ?
H34A C34 H34B 108.1 . . ?
N45 C35 C34 111.5(4) . . ?
N45 C35 H35A 109.3 . . ?
C34 C35 H35A 109.3 . . ?
N45 C35 H35B 109.3 . . ?
C34 C35 H35B 109.3 . . ?
H35A C35 H35B 108.0 . . ?
O31 C36 C37 110.5(4) . . ?
O31 C36 H36A 109.5 . . ?
C37 C36 H36A 109.5 . . ?
O31 C36 H36B 109.5 . . ?
C37 C36 H36B 109.5 . . ?
H36A C36 H36B 108.1 . . ?
N45 C37 C36 110.8(4) . . ?
N45 C37 H37A 109.5 . . ?
C36 C37 H37A 109.5 . . ?
N45 C37 H37B 109.5 . . ?
C36 C37 H37B 109.5 . . ?
H37A C37 H37B 108.1 . . ?
C38 O32 Mn1 126.7(4) . . ?
C38 O32 Mn5 123.8(4) . . ?
Mn1 O32 Mn5 103.85(16) . . ?
N3 C38 O32 163.8(16) . . ?

loop_
_geom_bond_atom_site_label_1
_geom_bond_atom_site_label_2
_geom_bond_distance
_geom_bond_site_symmetry_2
_geom_bond_publ_flag
Mn1 O32 1.928(4) . ?
Mn1 O4 1.930(3) . ?
Mn1 N4 1.953(4) . ?
Mn1 O16 1.963(3) . ?
Mn1 O1 2.229(3) . ?
Mn1 O10 2.345(3) . ?
Mn1 Mn5 3.0523(10) . ?
Mn1 Mn3 3.1492(10) . ?
Mn1 Mn7 3.1511(10) . ?
Mn1 Mn6 3.2116(10) . ?
Mn1 Mn2 3.2392(10) . ?
Mn2 O4 1.896(3) . ?
Mn2 O11 1.929(3) . ?
Mn2 O6 2.019(3) . ?
Mn2 O9 2.163(3) . ?
Mn2 O10 2.238(3) . ?
Mn2 N7 2.249(4) . ?
Mn2 O8 2.295(3) . ?
Mn2 Mn9 3.1083(9) . ?
Mn2 Mn4 3.1178(10) . ?
Mn2 Mn3 3.1928(10) . ?
Mn2 Mn8 3.2002(10) . ?
Mn2 Mn6 3.2346(10) . ?
Mn3 O4 1.891(3) . ?
Mn3 O2 1.929(3) . ?
Mn3 O3 1.939(3) . ?
Mn3 O5 2.114(3) . ?
Mn3 O1 2.210(3) . ?
Mn3 N8 2.364(4) . ?
Mn3 Mn10 3.0434(10) . ?
Mn3 Mn7 3.2193(10) . ?
Mn4 O9 1.878(3) . ?
Mn4 O6 1.918(3) . ?
Mn4 N9 1.957(4) . ?
Mn4 N12 1.979(4) . ?
Mn4 O2 2.122(4) . ?
Mn5 O20 1.839(3) . ?
Mn5 O32 1.949(4) . ?
Mn5 N15 1.969(5) . ?
Mn5 O16 2.025(3) . ?
Mn5 O23 2.210(3) . ?
Mn5 O26 2.326(3) . ?
Mn5 Mn6 3.1090(10) . ?
Mn5 Mn7 3.1783(10) . ?
Mn6 O8 1.899(3) . ?
Mn6 O21 1.915(3) . ?
Mn6 O23 1.915(3) . ?
Mn6 O10 1.970(3) . ?
Mn6 O16 2.110(3) . ?
Mn6 N23 2.304(4) . ?
Mn6 Mn8 3.1180(10) . ?
Mn6 Mn13 3.1988(10) . ?
Mn6 Mn11 3.2295(10) . ?
Mn7 O5 1.870(3) . ?
Mn7 O26 1.922(3) . ?
Mn7 O16 1.960(3) . ?
Mn7 N18 2.130(4) . ?
Mn7 O18 2.134(3) . ?
Mn7 O1 2.166(3) . ?
Mn7 Mn10 3.1635(9) . ?
Mn8 O22 1.839(3) . ?
Mn8 O11 1.936(3) . ?
Mn8 O8 1.957(3) . ?
Mn8 N36 1.981(4) . ?
Mn8 N26 2.326(4) . ?
Mn8 N23 2.358(4) . ?
Mn8 Mn13 3.1511(10) . ?
Mn8 Mn9 3.1537(10) . ?
Mn9 O6 1.875(3) . ?
Mn9 O19 1.921(3) . ?
Mn9 O8 1.940(3) . ?
Mn9 O7 1.955(3) . ?
Mn9 O5 2.157(3) . ?
Mn9 N26 2.417(4) . ?
Mn9 Mn10 3.1107(10) . ?
Mn9 Mn17 3.1125(9) . ?
Mn10 O13 1.873(3) . ?
Mn10 O3 1.893(3) . ?
Mn10 O17 1.918(3) . ?
Mn10 O5 1.926(3) . ?
Mn10 O7 2.243(3) . ?
Mn10 N18 2.520(4) . ?
Mn10 Mn18 3.1920(10) . ?
Mn10 Mn17 3.2169(10) . ?
Mn11 O20 1.869(3) . ?
Mn11 O24 1.937(3) . ?
Mn11 O25 1.979(3) . ?
Mn11 O21 1.995(3) . ?
Mn11 N22 2.400(4) . ?
Mn11 N42 2.451(4) . ?
Mn11 Mn13 3.0852(10) . ?
Mn12 O20 2.111(3) . ?
Mn12 O27 2.179(3) . ?
Mn12 O28 2.228(3) . ?
Mn12 O18 2.235(3) . ?
Mn12 N21 2.296(4) . ?
Mn12 O26 2.369(3) . ?
Mn12 N42 2.379(4) . ?
Mn12 Mn15 3.1735(10) . ?
Mn13 O22 1.864(3) . ?
Mn13 O25 1.948(3) . ?
Mn13 N39 1.960(5) . ?
Mn13 O21 1.989(3) . ?
Mn13 O30 2.281(3) . ?
Mn13 N23 2.429(4) . ?
Mn13 Mn14 3.1987(10) . ?
Mn14 O18 1.895(3) . ?
Mn14 O19 1.944(3) . ?
Mn14 O30 1.957(3) . ?
Mn14 N42 1.997(4) . ?
Mn14 O21 2.212(3) . ?
Mn14 N33 2.346(4) . ?
Mn14 Mn15 3.1005(10) . ?
Mn14 Mn17 3.2140(9) . ?
Mn15 O27 1.876(3) . ?
Mn15 O17 1.915(3) . ?
Mn15 O18 1.920(3) . ?
Mn15 N30 1.995(4) . ?
Mn15 N33 2.330(4) . ?
Mn15 N18 2.448(4) . ?
Mn15 Mn17 3.2284(9) . ?
Mn16 O22 2.096(3) . ?
Mn16 O31 2.157(3) . ?
Mn16 O29 2.262(4) . ?
Mn16 O19 2.276(3) . ?
Mn16 O30 2.319(3) . ?
Mn16 N45 2.351(4) . ?
Mn16 Mn17 3.2192(10) . ?
Mn17 O14 1.884(3) . ?
Mn17 O31 1.905(3) . ?
Mn17 O17 1.930(3) . ?
Mn17 O19 1.965(3) . ?
Mn17 O7 2.316(3) . ?
Mn17 N33 2.371(4) . ?
Mn18 O13 2.201(3) . ?
Mn18 O12 2.216(3) . ?
Mn18 O14 2.248(3) . ?
Mn18 N30 2.254(4) . ?
Mn18 O15 2.280(4) . ?
Mn18 O17 2.290(3) . ?
Mn18 N29 2.315(4) . ?
O1 C1 1.416(6) . ?
O2 C3 1.413(6) . ?
O3 C5 1.444(6) . ?
O7 H7C 1.0000 . ?
O9 C7 1.421(5) . ?
O10 C9 1.425(5) . ?
O11 C11 1.449(5) . ?
O12 C13 1.454(6) . ?
O12 H12C 0.9500 . ?
O13 C15 1.419(6) . ?
O14 C17 1.419(6) . ?
O15 C19 1.435(8) . ?
O15 H15 1.01(6) . ?
O23 C20 1.420(6) . ?
O24 C22 1.419(6) . ?
O25 C24 1.446(6) . ?
O26 C26 1.414(5) . ?
O27 C28 1.433(5) . ?
O28 C30 1.443(6) . ?
O28 H28C 0.9500 . ?
O29 C32 1.449(6) . ?
O29 H29 0.82(6) . ?
O30 C34 1.420(5) . ?
O31 C36 1.423(5) . ?
N4 N5 1.211(6) . ?
N5 N6 1.146(6) . ?
N7 C10 1.479(6) . ?
N7 C8 1.480(6) . ?
N7 C12 1.502(6) . ?
N8 C2 1.469(7) . ?
N8 C4 1.492(7) . ?
N8 C6 1.494(7) . ?
N9 N10 1.206(6) . ?
N10 N11 1.152(7) . ?
N12 N13 1.208(6) . ?
N13 N14 1.137(7) . ?
N15 N16 1.170(7) . ?
N16 N17 1.166(8) . ?
N18 N19 1.204(6) . ?
N19 N20 1.149(8) . ?
N21 C27 1.473(6) . ?
N21 C31 1.483(6) . ?
N21 C29 1.489(6) . ?
N22 C25 1.477(7) . ?
N22 C21 1.483(6) . ?
N22 C23 1.494(7) . ?
N23 N24 1.205(6) . ?
N24 N25 1.152(6) . ?
N26 N27 1.222(6) . ?
N27 N28 1.133(6) . ?
N29 C16 1.455(6) . ?
N29 C18 1.461(7) . ?
N29 C14 1.487(6) . ?
N30 N31 1.219(5) . ?
N31 N32 1.145(6) . ?
N33 N34 1.212(5) . ?
N34 N35 1.142(6) . ?
N36 N37 1.188(6) . ?
N37 N38 1.159(7) . ?
N39 N40 1.199(6) . ?
N40 N41 1.143(7) . ?
N42 N43 1.255(6) . ?
N43 N44 1.141(7) . ?
N45 C33 1.481(6) . ?
N45 C37 1.486(6) . ?
N45 C35 1.488(6) . ?
C1 C2 1.526(8) . ?
C1 H1A 0.9900 . ?
C1 H1B 0.9900 . ?
C2 H2A 0.9900 . ?
C2 H2B 0.9900 . ?
C3 C4 1.492(8) . ?
C3 H3A 0.9900 . ?
C3 H3B 0.9900 . ?
C4 H4A 0.9900 . ?
C4 H4B 0.9900 . ?
C5 C6 1.507(7) . ?
C5 H5A 0.9900 . ?
C5 H5B 0.9900 . ?
C6 H6A 0.9900 . ?
C6 H6B 0.9900 . ?
C7 C8 1.534(7) . ?
C7 H7A 0.9900 . ?
C7 H7B 0.9900 . ?
C8 H8A 0.9900 . ?
C8 H8B 0.9900 . ?
C9 C10 1.518(7) . ?
C9 H9A 0.9900 . ?
C9 H9B 0.9900 . ?
C10 H10A 0.9900 . ?
C10 H10B 0.9900 . ?
C11 C12 1.516(6) . ?
C11 H11A 0.9900 . ?
C11 H11B 0.9900 . ?
C12 H12A 0.9900 . ?
C12 H12B 0.9900 . ?
C13 C14 1.505(8) . ?
C13 H13A 0.9900 . ?
C13 H13B 0.9900 . ?
C14 H14A 0.9900 . ?
C14 H14B 0.9900 . ?
C15 C16 1.524(7) . ?
C15 H15A 0.9900 . ?
C15 H15B 0.9900 . ?
C16 H16A 0.9900 . ?
C16 H16B 0.9900 . ?
C17 C18 1.507(8) . ?
C17 H17A 0.9900 . ?
C17 H17B 0.9900 . ?
C18 H18A 0.9900 . ?
C18 H18B 0.9900 . ?
C19 H19A 0.9800 . ?
C19 H19B 0.9800 . ?
C19 H19C 0.9800 . ?
C20 C21 1.510(7) . ?
C20 H20A 0.9900 . ?
C20 H20B 0.9900 . ?
C21 H21A 0.9900 . ?
C21 H21B 0.9900 . ?
C22 C23 1.516(8) . ?
C22 H22A 0.9900 . ?
C22 H22B 0.9900 . ?
C23 H23A 0.9900 . ?
C23 H23B 0.9900 . ?
C24 C25 1.525(7) . ?
C24 H24A 0.9900 . ?
C24 H24B 0.9900 . ?
C25 H25A 0.9900 . ?
C25 H25B 0.9900 . ?
C26 C27 1.536(7) . ?
C26 H26A 0.9900 . ?
C26 H26B 0.9900 . ?
C27 H27A 0.9900 . ?
C27 H27B 0.9900 . ?
C28 C29 1.531(7) . ?
C28 H28A 0.9900 . ?
C28 H28B 0.9900 . ?
C29 H29A 0.9900 . ?
C29 H29B 0.9900 . ?
C30 C31 1.503(8) . ?
C30 H30A 0.9900 . ?
C30 H30B 0.9900 . ?
C31 H31A 0.9900 . ?
C31 H31B 0.9900 . ?
C32 C33 1.506(7) . ?
C32 H32A 0.9900 . ?
C32 H32B 0.9900 . ?
C33 H33A 0.9900 . ?
C33 H33B 0.9900 . ?
C34 C35 1.530(6) . ?
C34 H34A 0.9900 . ?
C34 H34B 0.9900 . ?
C35 H35A 0.9900 . ?
C35 H35B 0.9900 . ?
C36 C37 1.534(6) . ?
C36 H36A 0.9900 . ?
C36 H36B 0.9900 . ?
C37 H37A 0.9900 . ?
C37 H37B 0.9900 . ?
O32 C38 1.499(8) . ?
C38 N3 1.07(3) . ?
